data_2102042
loop_
_publ_author_name
'Makedonopoulou, Stella'
'Mavridis, Irene M.'

_publ_section_title
;
 Structure of the inclusion complex of \b-cyclodextrin with
 1,12-dodecanedioic acid using synchrotron radiation data; a detailed
 dimeric \b-cyclodextrin structure
;
_journal_issue 2
_journal_name_full 'Acta Crystallographica Section B'
_journal_page_first 322
_journal_page_last 331
_journal_paper_doi 10.1107/S0108768199014494
_journal_volume 56
_journal_year 2000
_chemical_formula_moiety '2(C42 H70 O35),C12 H22 O4,1.16(C2 H6 O),27.46(H2 O1)'
_chemical_formula_sum 'C98.32 H223.88 O102.63'
_chemical_formula_weight 3048.57
_chemical_name_common
;
b-cyclodextrin + 1,12-dodecanedioic acid complex
;
_chemical_name_systematic
;
cyclomaltoheptaose + 1,12-dodecanedioic acid inclusion complex
;
_space_group_IT_number 1
_symmetry_cell_setting triclinic
_symmetry_space_group_name_Hall 'P 1'
_symmetry_space_group_name_H-M 'P 1'
_audit_creation_method SHELXL-97
_cell_angle_alpha 102.81(2)
_cell_angle_beta 113.130(19)
_cell_angle_gamma 99.90(3)
_cell_formula_units_Z 1
_cell_length_a 18.153(7)
_cell_length_b 15.456(8)
_cell_length_c 15.251(4)
_cell_measurement_temperature 100(2)
_cell_volume 3674(3)
_computing_cell_refinement 'DENZO (Otwinowski, 1997)'
_computing_data_collection 'DENZO (Otwinowski, 1997)'
_computing_data_reduction 'SCALEPACK (Otwinowski, 1997)'
_computing_molecular_graphics 'Program O (Jones & Kjeldgaad, 1993)'
_computing_publication_material 'SHELXL-97 (Sheldrick, 1997)'
_computing_structure_refinement 'SHELXL-97 (Sheldrick, 1997)'
_computing_structure_solution 'isomorphous molecular replacement'
_diffrn_ambient_temperature 100(2)
_diffrn_measured_fraction_theta_full .918
_diffrn_measured_fraction_theta_max .918
_diffrn_measurement_device_type 'MAR image plate'
_diffrn_radiation_source synchrotron
_diffrn_radiation_type synchrotron
_diffrn_radiation_wavelength .6500
_diffrn_reflns_av_R_equivalents .041
_diffrn_reflns_av_sigmaI/netI .0310
_diffrn_reflns_limit_h_max 27
_diffrn_reflns_limit_h_min 0
_diffrn_reflns_limit_k_max 23
_diffrn_reflns_limit_k_min -23
_diffrn_reflns_limit_l_max 20
_diffrn_reflns_limit_l_min -20
_diffrn_reflns_number 25720
_diffrn_reflns_theta_full 30.00
_diffrn_reflns_theta_max 30.00
_diffrn_reflns_theta_min 1.17
_exptl_absorpt_coefficient_mu .125
_exptl_crystal_colour colorless
_exptl_crystal_density_diffrn 1.378
_exptl_crystal_density_method 'not measured'
_exptl_crystal_description 'diamond shaped'
_exptl_crystal_F_000 1635
_exptl_crystal_size_max .6
_exptl_crystal_size_mid .4
_exptl_crystal_size_min .2
_refine_diff_density_max 1.046
_refine_diff_density_min -.750
_refine_ls_abs_structure_details 'Flack H D (1983), Acta Cryst. A39, 876-881'
_refine_ls_abs_structure_Flack -.2(3)
_refine_ls_extinction_method none
_refine_ls_goodness_of_fit_ref 1.043
_refine_ls_hydrogen_treatment mixed
_refine_ls_matrix_type fullcycle
_refine_ls_number_parameters 2748
_refine_ls_number_reflns 25720
_refine_ls_number_restraints 124
_refine_ls_restrained_S_all 1.064
_refine_ls_R_factor_all .0484
_refine_ls_R_factor_gt .0474
_refine_ls_shift/su_max 4.788
_refine_ls_shift/su_mean .093
_refine_ls_structure_factor_coef Fsqd
_refine_ls_weighting_details 'w=1/[\s^2^(Fo^2^)+(0.0948P)^2^+0.9466P] where P=(Fo^2^+2Fc^2^)/3'
_refine_ls_weighting_scheme calc
_refine_ls_wR_factor_ref .1376
_reflns_number_gt 25134
_reflns_number_total 25720
_reflns_threshold_expression >2sigma(I)
_cod_data_source_file ns0001.cif
_cod_data_source_block LT
_cod_depositor_comments
;
The following automatic conversions were performed:

'_refine_ls_weighting_scheme' value 'calc
w=1/[\s^2^(Fo^2^)+(0.0948P)^2^+0.9466P] where P=(Fo^2^+2Fc^2^)/3' was
changed to 'calc'. New tag '_refine_ls_weighting_details' was
created. The value of the new tag was set to
'w=1/[\s^2^(Fo^2^)+(0.0948P)^2^+0.9466P] where P=(Fo^2^+2Fc^2^)/3'.

Automatic conversion script
Id: cif_fix_values 3143 2015-03-26 13:38:13Z robertas 
;
_cod_original_cell_volume 3673(3)
_cod_database_code 2102042

loop_
_symmetry_equiv_pos_as_xyz
'x, y, z'

loop_
_atom_site_label
_atom_site_fract_x
_atom_site_fract_y
_atom_site_fract_z
_atom_site_U_iso_or_equiv
_atom_site_adp_type
_atom_site_calc_flag
_atom_site_refinement_flags
_atom_site_occupancy
_atom_site_disorder_assembly
_atom_site_disorder_group
_atom_site_type_symbol
CA11 .2661(2) .1806(3) .6360(3) .0189(3) Uani d . 1 . . C
HA11 .264(2) .1673(19) .699(3) .018(7) Uiso d . 1 . . H
CA21 .3339(2) .1442(3) .6183(3) .0190(3) Uani d . 1 . . C
HA21 .321(2) .075(3) .602(3) .027(9) Uiso d . 1 . . H
OA21 .4135(2) .1940(3) .7005(3) .0227(3) Uani d . 1 . . O
HO21 .430(3) .161(3) .730(3) .053(14) Uiso d . 1 . . H
CA31 .3325(2) .1533(3) .5212(3) .0181(3) Uani d . 1 . . C
HA31 .347(2) .218(2) .536(3) .016(7) Uiso d . 1 . . H
OA31 .3931(2) .1175(3) .5004(3) .0230(3) Uani d . 1 . . O
HO31A .438(2) .143(3) .560(3) .021(8) Uiso d . 1 . . H
CA41 .2462(2) .0977(3) .4359(3) .0178(3) Uani d . 1 . . C
HA41 .240(3) .037(3) .429(3) .034(10) Uiso d . 1 . . H
OA41 .2432(2) .1113(3) .3449(3) .0193(3) Uani d . 1 . . O
CA51 .1788(2) .1329(3) .4574(3) .0193(3) Uani d . 1 . . C
HA51 .180(2) .188(3) .449(3) .025(8) Uiso d . 1 . . H
OA51 .1867(2) .1319(3) .5544(3) .0210(3) Uani d . 1 . . O
CA61 .0910(2) .0719(3) .3840(3) .0240(4) Uani d . 1 . . C
H611A .081(2) .061(3) .309(3) .028(9) Uiso d . 1 . . H
H612B .050(3) .096(3) .392(4) .043(11) Uiso d . 1 . . H
OA61 .0782(2) -.0170(3) .3990(3) .0285(4) Uani d . 1 . . O
CA12 .2178(2) .0319(3) .2602(3) .0187(3) Uani d . 1 . . C
HA12 .199(2) -.021(2) .270(3) .015(7) Uiso d . 1 . . H
CA22 .2876(2) .0350(3) .2278(3) .0209(3) Uani d . 1 . . C
HA22 .267(2) -.019(2) .165(3) .019(7) Uiso d . 1 . . H
OA22 .3622(2) .0305(3) .3038(3) .0249(3) Uani d . 1 . . O
HO22A .359(3) .059(3) .348(4) .037(11) Uiso d . 1 . . H
CA32 .3019(2) .1217(3) .1975(3) .0199(3) Uani d . 1 . . C
HA32 .3177(18) .173(2) .254(2) .006(5) Uiso d . 1 . . H
OA32 .3636(2) .1250(3) .1613(3) .0268(3) Uani d . 1 . . O
HO32 .410(5) .139(5) .191(6) .09(2) Uiso d . 1 . . H
CA42 .2205(2) .1213(3) .1141(3) .0181(3) Uani d . 1 . . C
HA42 .205(2) .071(2) .058(3) .013(6) Uiso d . 1 . . H
OA42 .2338(2) .2092(3) .0979(3) .0183(3) Uani d . 1 . . O
CA52 .1503(2) .1092(3) .1461(3) .0174(3) Uani d . 1 . . C
HA52A .162(3) .164(3) .202(4) .038(11) Uiso d . 1 . . H
OA52 .1435(2) .0297(3) .1796(3) .0198(3) Uani d . 1 . . O
CA62 .0657(2) .0928(3) .0588(3) .0203(3) Uani d . 1 . . C
H621A .0441(16) .0356(18) .004(2) .002(5) Uiso d . 1 . . H
H622A .068(3) .138(3) .032(3) .028(9) Uiso d . 1 . . H
OA62 .0025(2) .0899(3) .0921(3) .0209(3) Uani d . 1 . . O
HO62A -.014(7) .035(9) .098(8) .19(4) Uiso d . 1 . . H
CA13 .2145(2) .2121(3) -.0006(3) .0172(3) Uani d . 1 . . C
HA13 .201(2) .156(3) -.042(3) .025(8) Uiso d . 1 . . H
CA23 .2934(2) .2724(3) .0049(3) .0176(3) Uani d . 1 . . C
HA23 .279(3) .277(3) -.062(4) .034(10) Uiso d . 1 . . H
OA23 .3604(2) .2324(3) .0349(3) .0235(3) Uani d . 1 . . O
HO23 .357(3) .210(4) .070(5) .050(14) Uiso d . 1 . . H
CA33 .3146(2) .3697(3) .0758(3) .0155(3) Uani d . 1 . . C
HA33 .3179(19) .362(2) .1367(17) .013(6) Uiso d . 1 . . H
OA33 .3866(2) .4276(3) .0799(3) .0190(3) Uani d . 1 . . O
HO33 .392(6) .475(7) .089(8) .11(3) Uiso d . 1 . . H
CA43 .2402(2) .4073(3) .0340(3) .0146(3) Uani d . 1 . . C
HA43 .2319(19) .4126(17) -.029(2) .009(6) Uiso d . 1 . . H
OA43 .2589(2) .4960(3) .1053(3) .0159(2) Uani d . 1 . . O
CA53 .1597(2) .3422(3) .0204(3) .0165(3) Uani d . 1 . . C
HA53 .161(2) .343(3) .091(3) .022(8) Uiso d . 1 . . H
OA53 .1470(2) .2486(3) -.0378(3) .0172(2) Uani d . 1 . . O
CA63 .0821(2) .3688(3) -.0377(3) .0197(3) Uani d . 1 . . C
H631c .029(2) .322(3) -.052(3) .024(8) Uiso d . 1 . . H
H632c .079(3) .437(3) .000(3) .043(11) Uiso d . 1 . . H
OA63 .0766(2) .3725(3) -.1325(3) .0253(3) Uani d . 1 . . O
HO63A .069(3) .413(3) -.146(3) .045(13) Uiso d . 1 . . H
CA14 .2454(2) .5705(3) .0664(3) .0159(3) Uani d . 1 . . C
HA14 .225(2) .5481(18) -.003(3) .014(7) Uiso d . 1 . . H
CA24 .3280(2) .6476(3) .1156(3) .0165(3) Uani d . 1 . . C
HA24 .3152(19) .691(2) .084(2) .011(6) Uiso d . 1 . . H
OA24 .3898(2) .6123(3) .0977(3) .0182(2) Uani d . 1 . . O
HO24 .427(3) .648(3) .093(4) .038(11) Uiso d . 1 . . H
CA34 .3556(2) .6899(3) .2278(3) .0158(3) Uani d . 1 . . C
HA34 .368(2) .641(3) .266(3) .026(8) Uiso d . 1 . . H
OA34 .4288(2) .7674(3) .2724(3) .0222(3) Uani d . 1 . . O
HO34A .484(6) .764(6) .283(7) .11(3) Uiso d . 1 . . H
CA44 .2853(2) .7230(3) .2410(3) .0147(3) Uani d . 1 . . C
HA44 .2787(17) .7682(17) .2130(19) .005(5) Uiso d . 1 . . H
OA44 .3084(2) .7582(3) .3456(3) .0149(2) Uani d . 1 . . O
CA54 .2047(2) .6427(3) .1891(3) .0172(3) Uani d . 1 . . C
HA54 .210(2) .597(3) .223(3) .021(8) Uiso d . 1 . . H
OA54 .1835(2) .6038(3) .0844(3) .0182(3) Uani d . 1 . . O
CA64 .1309(2) .6734(3) .1928(3) .0241(4) Uani d . 1 . . C
H641c .141(3) .689(3) .265(3) .028(9) Uiso d . 1 . . H
H642c .082(3) .630(3) .149(4) .043(12) Uiso d . 1 . . H
OA64 .1208(2) .7482(3) .1525(3) .0345(4) Uani d . 1 . . O
CA15 .3094(2) .8510(3) .3842(3) .0132(3) Uani d . 1 . . C
HA15 .3032(17) .8818(17) .3349(19) .005(5) Uiso d . 1 . . H
CA25 .3936(2) .9001(3) .4766(3) .0140(3) Uani d . 1 . . C
HA25 .3935(16) .9580(18) .500(2) .001(5) Uiso d . 1 . . H
OA25 .4607(2) .9037(3) .4504(3) .0174(2) Uani d . 1 . . O
HO25A .452(2) .862(3) .413(3) .024(8) Uiso d . 1 . . H
CA35 .4017(2) .8515(3) .5549(3) .0160(3) Uani d . 1 . . C
HA35 .401(2) .787(2) .528(3) .013(6) Uiso d . 1 . . H
OA35 .4774(2) .9004(3) .6449(3) .0235(3) Uani d . 1 . . O
HO35A .480(4) .880(3) .682(5) .056(15) Uiso d . 1 . . H
CA45 .3278(2) .8504(3) .5793(3) .0131(3) Uani d . 1 . . C
HA45 .333(2) .912(3) .613(2) .021(7) Uiso d . 1 . . H
OA45 .3312(2) .7913(3) .6403(3) .0163(2) Uani d . 1 . . O
CA55 .2434(2) .8128(3) .4849(3) .0147(3) Uani d . 1 . . C
HA55 .232(2) .743(2) .456(3) .020(7) Uiso d . 1 . . H
OA55 .2433(2) .8558(3) .4102(3) .0150(2) Uani d . 1 . . O
CA65 .1720(2) .8312(3) .5076(3) .0171(3) Uani d . 1 . . C
H651c .170(2) .802(3) .549(3) .021(8) Uiso d . 1 . . H
H652c .124(2) .8103(19) .446(3) .015(6) Uiso d . 1 . . H
OA65 .1873(2) .9278(3) .5549(3) .0201(3) Uani d . 1 . . O
HO65A .162(3) .953(2) .521(3) .035(10) Uiso d . 1 . . H
CA16 .3274(2) .8252(3) .7320(3) .0188(3) Uani d . 1 . . C
HA16 .3199(19) .889(2) .737(2) .011(6) Uiso d . 1 . . H
CA26 .4064(2) .8206(3) .8169(3) .0183(3) Uani d . 1 . . C
HA26 .408(2) .849(3) .882(3) .020(7) Uiso d . 1 . . H
OA26 .4793(2) .8742(3) .8192(3) .0211(3) Uani d . 1 . . O
CA36 .4071(2) .7202(3) .8030(3) .0179(3) Uani d . 1 . . C
HA36 .4085(18) .693(2) .739(2) .012(6) Uiso d . 1 . . H
OA36 .4770(2) .7140(3) .8853(3) .0238(3) Uani d . 1 . . O
HO36A .517(4) .750(7) .876(4) .11(3) Uiso d . 1 . . H
CA46 .3266(2) .6648(3) .7973(3) .0184(3) Uani d . 1 . . C
HA46 .337(3) .693(3) .864(4) .038(11) Uiso d . 1 . . H
OA46 .3252(2) .5700(3) .7775(3) .0175(2) Uani d . 1 . . O
CA56 .2503(2) .6749(3) .7129(3) .0221(4) Uani d . 1 . . C
HA56 .248(2) .646(3) .639(3) .020(7) Uiso d . 1 . . H
OA56 .2550(2) .7715(3) .7297(3) .0240(3) Uani d . 1 . . O
CA66 .1688(3) .6269(3) .7096(4) .0358(6) Uani d . 1 . . C
HA66A .165(3) .551(4) .688(4) .048(13) Uiso d . 1 . . H
OA66A .1778(3) .6441(4) .8128(5) .0358(8) Uani d P .53 A 1 O
HO66A .215(6) .707(7) .880(7) .045 Uiso d P .53 B 1 H
HA66B .173(7) .657(8) .798(9) .045 Uiso d P .47 C 2 H
OA66B .0951(3) .6341(5) .6201(6) .0538(16) Uani d P .47 A 2 O
CA17 .3155(2) .5253(3) .8459(3) .0151(3) Uani d . 1 . . C
HA17 .3141(19) .561(2) .896(2) .010(6) Uiso d . 1 . . H
CA27 .3865(2) .4811(3) .8799(3) .0155(3) Uani d . 1 . . C
HA27 .3817(19) .449(2) .924(2) .011(6) Uiso d . 1 . . H
OA27 .4659(2) .5490(3) .9328(3) .0199(3) Uani d . 1 . . O
HO27A .466(3) .589(3) .909(3) .030(9) Uiso d . 1 . . H
CA37 .3798(2) .4091(3) .7890(3) .0169(3) Uani d . 1 . . C
HA37 .3832(19) .437(2) .742(2) .011(6) Uiso d . 1 . . H
OA37 .4446(2) .3659(3) .8219(3) .0250(3) Uani d . 1 . . O
HO37A .448(7) .304(4) .754(8) .14(4) Uiso d . 1 . . H
CA47 .2937(2) .3382(3) .7393(3) .0160(3) Uani d . 1 . . C
HA47 .2907(19) .3044(18) .784(2) .011(6) Uiso d . 1 . . H
OA47 .2850(2) .2766(3) .6483(3) .0174(2) Uani d . 1 . . O
CA57 .2233(2) .3844(3) .7142(3) .0173(3) Uani d . 1 . . C
HA57 .221(2) .409(2) .661(3) .016(7) Uiso d . 1 . . H
OA57 .2371(2) .4576(3) .8012(3) .0170(2) Uani d . 1 . . O
CA67 .1384(2) .3169(3) .6806(3) .0212(4) Uani d . 1 . . C
H671d .129(2) .268(2) .623(3) .018(7) Uiso d . 1 . . H
H672d .099(2) .355(3) .667(3) .023(8) Uiso d . 1 . . H
OA67 .1385(2) .2745(3) .7547(3) .0274(3) Uani d . 1 . . O
CB11 .7383(2) .3159(3) .8866(3) .0185(3) Uani d . 1 . . C
HB11 .744(2) .263(2) .900(3) .018(7) Uiso d . 1 . . H
CB21 .6705(2) .3458(3) .9104(3) .0185(3) Uani d . 1 . . C
HB21 .685(2) .361(3) .975(3) .038(10) Uiso d . 1 . . H
OB21 .5921(2) .2786(3) .8444(3) .0236(3) Uani d . 1 . . O
HO21B .565(2) .269(2) .879(3) .026(8) Uiso d . 1 . . H
CB31 .6685(2) .4404(3) .8981(3) .0164(3) Uani d . 1 . . C
HB31 .656(2) .444(3) .830(3) .022(8) Uiso d . 1 . . H
OB31 .6091(2) .4727(3) .9246(3) .0204(3) Uani d . 1 . . O
HO31B .541(6) .435(6) .878(7) .12(3) Uiso d . 1 . . H
CB41 .7546(2) .5087(3) .9685(3) .0157(3) Uani d . 1 . . C
HB41 .765(2) .5121(18) 1.039(3) .016(7) Uiso d . 1 . . H
OB41 .7540(2) .5960(3) .9517(3) .0167(2) Uani d . 1 . . O
CB51 .8219(2) .4742(3) .9464(3) .0170(3) Uani d . 1 . . C
HB51 .817(2) .478(3) .889(3) .023(8) Uiso d . 1 . . H
OB51 .8171(2) .3812(3) .9511(3) .0209(3) Uani d . 1 . . O
CB61 .9099(2) .5319(3) 1.0232(3) .0206(3) Uani d . 1 . . C
H611 .918(3) .598(3) 1.024(3) .032(9) Uiso d . 1 . . H
H612 .950(2) .506(2) .998(2) .014(7) Uiso d . 1 . . H
OB61 .9261(2) .5268(3) 1.1214(3) .0232(3) Uani d . 1 . . O
HO61B .952(3) .471(4) 1.124(4) .14(4) Uiso d . 1 . . H
CB12 .7821(2) .6752(3) 1.0370(3) .0154(3) Uani d . 1 . . C
HB12 .798(2) .6560(17) 1.098(2) .013(7) Uiso d . 1 . . H
CB22 .7122(2) .7227(3) 1.0191(3) .0168(3) Uani d . 1 . . C
HB22 .733(2) .776(3) 1.082(3) .025(8) Uiso d . 1 . . H
OB22 .6380(2) .6628(3) 1.0073(3) .0188(3) Uani d . 1 . . O
HO22B .633(3) .605(3) .974(3) .032(10) Uiso d . 1 . . H
CB32 .6981(2) .7577(3) .9296(3) .0160(3) Uani d . 1 . . C
HB32 .683(2) .701(2) .874(3) .018(7) Uiso d . 1 . . H
OB32 .6361(2) .8058(3) .9171(3) .0233(3) Uani d . 1 . . O
HO32B .649(4) .840(4) .892(5) .057(15) Uiso d . 1 . . H
CB42 .7807(2) .8221(3) .9504(3) .0152(3) Uani d . 1 . . C
HB42 .797(2) .867(2) 1.003(3) .019(7) Uiso d . 1 . . H
OB42 .7691(2) .8484(3) .8629(3) .0166(2) Uani d . 1 . . O
CB52 .8490(2) .7729(3) .9720(3) .0169(3) Uani d . 1 . . C
HB52 .837(2) .718(3) .909(3) .022(8) Uiso d . 1 . . H
OB52 .8565(2) .7364(3) 1.0531(3) .0173(2) Uani d . 1 . . O
CB62 .9340(2) .8399(3) 1.0052(3) .0239(4) Uani d . 1 . . C
H621B .934(2) .868(3) .958(3) .028(9) Uiso d . 1 . . H
H622B .980(3) .806(3) 1.014(3) .037(11) Uiso d . 1 . . H
OB62 .9543(2) .9148(3) 1.0923(3) .0293(4) Uani d . 1 . . O
HO62B .984(4) .897(4) 1.142(4) .071(17) Uiso d . 1 . . H
CB13 .7915(2) .9442(3) .8743(3) .0154(3) Uani d . 1 . . C
HB13 .814(2) .986(2) .946(3) .018(7) Uiso d . 1 . . H
CB23 .7148(2) .9623(3) .8004(3) .0181(3) Uani d . 1 . . C
HB23 .722(3) 1.027(3) .793(3) .033(10) Uiso d . 1 . . H
OB23 .6467(2) .9411(3) .8235(3) .0242(3) Uani d . 1 . . O
CB33 .6925(2) .9034(3) .6945(3) .0169(3) Uani d . 1 . . C
HB33 .681(2) .839(2) .683(3) .017(7) Uiso d . 1 . . H
OB33 .6229(2) .9207(3) .6228(3) .0220(3) Uani d . 1 . . O
CB43 .7674(2) .9277(3) .6731(3) .0143(3) Uani d . 1 . . C
HB43 .7786(17) .9889(19) .670(2) .004(5) Uiso d . 1 . . H
OB43 .7479(2) .8639(3) .5778(3) .0181(2) Uani d . 1 . . O
CB53 .8463(2) .9184(3) .7545(3) .0143(3) Uani d . 1 . . C
HB53 .836(2) .856(2) .745(3) .020(7) Uiso d . 1 . . H
OB53 .8601(2) .9692(3) .8536(3) .0154(2) Uani d . 1 . . O
CB63 .9247(2) .9560(3) .7452(3) .0170(3) Uani d . 1 . . C
H631A .921(4) .918(4) .685(5) .068(17) Uiso d . 1 . . H
H632B .977(2) .951(3) .799(3) .027(9) Uiso d . 1 . . H
OB63 .9332(2) 1.0496(3) .7457(3) .0233(3) Uani d . 1 . . O
HO63B .977(2) 1.067(3) .739(3) .023(8) Uiso d . 1 . . H
CB14 .7596(2) .9011(3) .5056(3) .0169(3) Uani d . 1 . . C
HB14 .783(2) .971(3) .530(3) .026(8) Uiso d . 1 . . H
CB24 .6759(2) .8680(3) .4107(3) .0165(3) Uani d . 1 . . C
HB24 .685(2) .897(2) .360(3) .015(7) Uiso d . 1 . . H
OB24 .6140(2) .8984(3) .4328(3) .0189(3) Uani d . 1 . . O
CB34 .6506(2) .7630(3) .3654(3) .0158(3) Uani d . 1 . . C
HB34 .640(2) .736(3) .412(3) .023(8) Uiso d . 1 . . H
OB34B .5749(2) .7343(3) .2745(3) .0216(3) Uani d . 1 . . O
HO34 .568(3) .686(3) .241(3) .029(9) Uiso d . 1 . . H
CB44 .7207(2) .7369(3) .3453(3) .0158(3) Uani d . 1 . . C
HB44 .7246(19) .7645(18) .297(2) .011(6) Uiso d . 1 . . H
OB44 .6988(2) .6381(3) .3081(3) .0154(2) Uani d . 1 . . O
CB54 .8030(2) .7741(3) .4416(3) .0211(4) Uani d . 1 . . C
HB54 .801(2) .751(3) .481(3) .019(8) Uiso d . 1 . . H
OB54 .8219(2) .8731(3) .4832(3) .0213(3) Uani d . 1 . . O
CB64 .8763(2) .7564(3) .4225(4) .0348(6) Uani d . 1 . . C
H641b .932(3) .787(3) .490(3) .033(10) Uiso d . 1 . . H
H642b .863(3) .687(3) .400(4) .038(10) Uiso d . 1 . . H
OB64 .8803(3) .7900(3) .3447(4) .0484(7) Uani d . 1 . . O
HO64 .894(3) .756(3) .302(4) .035(10) Uiso d . 1 . . H
CB15 .6965(2) .5984(3) .2136(3) .0145(3) Uani d . 1 . . C
HB15 .7065(19) .6451(18) .185(2) .010(6) Uiso d . 1 . . H
CB25 .6124(2) .5248(3) .1474(3) .0152(3) Uani d . 1 . . C
HB25 .610(2) .498(2) .081(3) .020(7) Uiso d . 1 . . H
OB25 .5463(2) .5663(3) .1348(3) .0192(3) Uani d . 1 . . O
HO25B .518(3) .565(4) .073(5) .056(14) Uiso d . 1 . . H
CB35 .6053(2) .4500(3) .1959(3) .0154(3) Uani d . 1 . . C
HB35 .607(2) .480(2) .261(3) .015(7) Uiso d . 1 . . H
OB35 .5299(2) .3762(3) .1319(3) .0206(3) Uani d . 1 . . O
HO35B .506(6) .404(5) .089(6) .11(3) Uiso d . 1 . . H
CB45 .6793(2) .4109(3) .2120(3) .0148(3) Uani d . 1 . . C
HB45 .674(3) .377(2) .145(3) .030(9) Uiso d . 1 . . H
OB45 .6753(2) .3481(3) .2672(3) .0179(2) Uani d . 1 . . O
CB55 .7629(2) .4874(3) .2709(3) .0165(3) Uani d . 1 . . C
HB55 .774(2) .518(3) .342(3) .021(8) Uiso d . 1 . . H
OB55 .7630(2) .5588(3) .2243(3) .0164(2) Uani d . 1 . . O
CB65 .8362(2) .4517(3) .2722(3) .0210(4) Uani d . 1 . . C
H651b .893(2) .511(3) .321(3) .020(7) Uiso d . 1 . . H
H652b .837(2) .410(3) .308(3) .026(8) Uiso d . 1 . . H
OB65 .8243(2) .4076(3) .1731(3) .0254(3) Uani d . 1 . . O
HO65B .847(2) .444(3) .149(3) .022(8) Uiso d . 1 . . H
CB16 .6829(2) .2592(3) .2312(3) .0205(3) Uani d . 1 . . C
HB16 .691(2) .252(2) .169(3) .020(7) Uiso d . 1 . . H
CB26 .6044(2) .1872(3) .2141(3) .0216(4) Uani d . 1 . . C
HB26 .610(2) .128(3) .185(3) .022(8) Uiso d . 1 . . H
OB26 .5316(2) .1987(3) .1414(3) .0254(3) Uani d . 1 . . O
CB36 .6012(2) .1954(3) .3133(3) .0205(3) Uani d . 1 . . C
HB36 .598(2) .254(2) .344(3) .015(7) Uiso d . 1 . . H
OB36 .5290(2) .1264(3) .2967(3) .0261(3) Uani d . 1 . . O
HO36B .5550(19) .077(3) .274(3) .029(9) Uiso d . 1 . . H
CB46 .6820(2) .1837(3) .3871(3) .0204(3) Uani d . 1 . . C
HB46 .6855(19) .124(3) .360(2) .029(9) Uiso d . 1 . . H
OB46 .6808(2) .1982(3) .4813(3) .0191(3) Uani d . 1 . . O
CB56 .7582(2) .2554(3) .3979(3) .0248(4) Uani d . 1 . . C
HB56 .754(2) .315(3) .419(3) .022(8) Uiso d . 1 . . H
OB56 .7554(2) .2465(3) .3010(3) .0256(3) Uani d . 1 . . O
CB66 .8396(3) .2388(4) .4619(4) .0442(8) Uani d . 1 . . C
HB61 .8418(16) .1526(18) .410(2) .003(5) Uiso d . 1 . . H
HB62 .849(3) .244(3) .521(4) .044(12) Uiso d . 1 . . H
OB66 .9099(3) .3079(4) .4768(4) .0639(9) Uani d . 1 . . O
HO66B .856(8) .270(6) .363(10) .17(5) Uiso d . 1 . . H
CB17 .6867(2) .1254(3) .5237(3) .0173(3) Uani d . 1 . . C
HB17 .6820(17) .0748(19) .476(2) .007(5) Uiso d . 1 . . H
CB27 .6144(2) .1064(3) .5505(3) .0168(3) Uani d . 1 . . C
HB27 .6201(19) .051(3) .584(2) .022(8) Uiso d . 1 . . H
OB27 .5368(2) .0803(3) .4623(3) .0213(3) Uani d . 1 . . O
HO27B .512(2) .033(3) .454(3) .026(9) Uiso d . 1 . . H
CB37 .6222(2) .1928(3) .6280(3) .0176(3) Uani d . 1 . . C
HB37 .618(2) .237(2) .601(3) .019(7) Uiso d . 1 . . H
OB37 .5557(2) .1719(3) .6547(3) .0240(3) Uani d . 1 . . O
HO37B .563(3) .213(3) .703(4) .034(10) Uiso d . 1 . . H
CB47 .7077(2) .2200(3) .7191(3) .0159(3) Uani d . 1 . . C
HB47 .710(2) .178(2) .753(3) .018(7) Uiso d . 1 . . H
OB47 .7172(2) .3075(3) .7850(3) .0170(2) Uani d . 1 . . O
CB57 .7789(2) .2302(3) .6883(3) .0175(3) Uani d . 1 . . C
HB57 .784(2) .276(2) .667(3) .017(7) Uiso d . 1 . . H
OB57 .7642(2) .1482(3) .6098(3) .0187(3) Uani d . 1 . . O
CB67 .8635(2) .2447(3) .7750(3) .0196(3) Uani d . 1 . . C
H671c .909(2) .248(3) .741(3) .024(8) Uiso d . 1 . . H
H672c .871(3) .304(4) .833(4) .049(13) Uiso d . 1 . . H
OB67 .8629(2) .1728(3) .8195(3) .0211(3) Uani d . 1 . . O
HO67 .876(2) .134(3) .800(3) .023(8) Uiso d . 1 . . H
O21Aa .4805(3) .0721(3) -.2202(4) .0299(5) Uani d P .72 D 1 O
H21A .488(4) .018(3) -.258(5) .047(17) Uiso d P .72 E 1 H
O21Ab .4121(4) .0496(4) -.2215(5) .0237(10) Uani d P .28 F 2 O
O22Aa .4191(10) .9074(7) 1.1976(11) .082(3) Uani d P .40 . 1 O
H22A .445(8) 1.004(13) 1.271(17) .102 Uiso d P .40 G 1 H
O22Ab .3709(14) .9002(16) 1.130(4) .174(17) Uani d P .35 . 2 O
O23Ab .3320(6) 1.0690(6) .8931(7) .065(2) Uani d P .45 H 2 O
H231B .338(11) 1.038(13) .829(14) .081 Uiso d P .45 I 2 H
O23Aa .3543(5) .0929(7) .8619(6) .079(3) Uani d P .55 J 1 O
H232Aa .366(11) 1.138(13) .851(13) .098 Uiso d P .55 K 1 H
O24A .4720(3) .7566(3) .0652(4) .0319(5) Uani d P .70 . . O
H241 .447(5) .773(4) .064(6) .040 Uiso d P .70 . . H
H242 .487(7) .745(7) .018(9) .07(3) Uiso d P .70 . . H
O26Aa .5717(3) .9769(3) 1.0142(4) .0311(6) Uani d P .67 L 1 O
H26A .647(6) .962(6) 1.066(7) .08(3) Uiso d P .67 M 1 H
O26Ab .5367(11) 1.0035(14) 1.0063(11) .111(7) Uani d P .36 N 2 O
O32Aa .297(4) .991(4) .956(5) .26(2) Uiso d P .32 O 1 O
O32Ab .3958(16) 1.0019(13) 1.0081(15) .198(18) Uani d P .35 P 2 O
O61Aa .0400(2) .8434(3) .2352(3) .0231(3) Uani d . 1 Q 1 O
H611a .009(4) .803(4) .243(4) .055(14) Uiso d . 1 R 1 H
H612a .059(9) -.138(9) .259(6) .26(7) Uiso d . 1 S 1 H
O61Ab .9736(3) -.0027(4) .4863(6) .0488(13) Uani d P .60 T 2 O
H611b 1.009(7) -.027(7) .447(8) .061 Uiso d P .60 U 2 H
H612b .937(8) .035(8) .482(9) .061 Uiso d P .60 V 2 H
O63Aa .0544(3) -.4711(4) .8250(5) .0363(8) Uani d P .64 W 1 O
H631a -.006(5) -.478(6) .757(6) .045 Uiso d P .64 X 1 H
H632b .047(3) -.457(2) .877(4) .002(8) Uiso d P .64 Y 1 H
O63Ab .025(4) -.478(3) .828(3) .27(3) Uani d P .33 Z 2 O
O64Aa .0678(4) .7014(5) .9531(4) .0515(11) Uani d P .64 A 1 O
H64A .112(6) .674(5) .987(7) .07(3) Uiso d P .64 B 1 H
O64Ab .1199(13) .7315(12) .9618(13) .092(4) Uani d P .36 C 2 O
O65A .1805(3) -.0069(4) .7329(4) .0388(7) Uani d P .82 . . O
H651a .194(4) .011(6) .727(7) .048 Uiso d P .82 . . H
H652a .126(4) -.052(3) .692(5) .048 Uiso d P .82 . . H
O66Aa .2041(5) .8099(5) .9464(6) .0408(13) Uani d P .38 D 1 O
O66Ac .2797(18) .8162(14) .9920(18) .099(7) Uani d P .26 . 3 O
O66Ae 1.0567(6) .7993(8) .6757(9) .074(2) Uani d P .44 E 5 O
O66Ab .0602(9) .6138(8) .4131(9) .058(3) Uani d P .54 F 2 O
H66A .048(13) .600(16) .391(14) .073 Uiso d P .54 G 2 H
O66Ad .0729(19) .579(3) .422(2) .23(2) Uani d P .41 F 4 O
O66Af .0030(19) .684(3) .581(2) .184(14) Uani d P .37 . 6 O
O66Ag .933(2) .519(4) .525(2) .165(19) Uani d P .25 H 7 O
O67A .0605(2) .0895(3) .6929(3) .0343(5) Uani d P .95 . . O
H672o .098(3) .075(3) .704(4) .042(13) Uiso d P .95 . . H
O21Ba .5143(3) .2407(3) .9525(4) .0290(5) Uani d P .74 I 1 O
H21B .506(4) .288(4) .988(5) .027(12) Uiso d P .74 J 1 H
O21Bb .4877(5) .2671(6) .9348(6) .0255(12) Uani d P .26 K 2 O
O22B .5637(18) .7700(11) .1061(14) .146(9) Uani d P .41 . . O
O23Bb .5785(4) .0684(5) -.1922(5) .0321(11) Uani d P .35 L 2 O
O23Ba .6437(3) .1033(3) -.0497(4) .0336(6) Uani d P .65 M 1 O
H231A .645(5) .060(5) -.010(6) .042 Uiso d P .65 N 1 H
H232Ab .667(5) .100(5) -.085(6) .042 Uiso d P .65 O 1 H
O24Bb .5340(4) .9446(4) .2673(4) .0348(9) Uani d P .53 P 2 O
O24Ba .5591(12) .9442(16) .2530(16) .167(10) Uani d P .47 Q 1 O
O26B .4373(3) 1.0171(3) 1.0351(5) .0411(8) Uani d P .67 . . O
O61B .0105(3) .3979(3) .1367(4) .0368(5) Uani d P .86 . . O
H611c .025(2) .390(4) .187(5) .051(17) Uiso d P .86 . . H
H612c -.012(3) .349(3) .110(4) .030(11) Uiso d P .86 . . H
O64Ba .9679(2) .6902(3) .2707(3) .0293(4) Uani d . 1 R 1 O
H641a .996(3) .668(3) .315(4) .041(12) Uiso d . 1 S 1 H
H642a .951(4) .645(5) .227(5) .061(16) Uiso d . 1 T 1 H
O64Bb .9388(13) -.0413(17) .410(2) .26(3) Uani d P .37 T 2 O
O65B .8067(3) .2246(3) .1013(4) .0400(8) Uani d P .86 . . O
H651o .802(3) .249(4) .097(4) .019(13) Uiso d P .86 . . H
O66Ba .9510(7) .4758(8) .6108(7) .104(3) Uani d P .58 U 1 O
O66Bb .9258(5) .2319(7) .3047(7) .060(2) Uani d P .59 V 2 O
O67B .9156(2) .2092(3) .0215(3) .0313(4) Uani d . 1 . . O
H671b .907(4) .209(5) -.041(6) .08(2) Uiso d . 1 . . H
H672b .939(6) .169(7) .044(7) .10(3) Uiso d . 1 . . H
OW1a .6264(3) .8980(4) .1636(4) .0331(8) Uani d P .51 W 1 O
H11 .662(6) .902(7) .167(7) .041 Uiso d P .51 X 1 H
H12 .635(6) .814(8) .138(8) .041 Uiso d P .51 Y 1 H
OW1b .5883(19) .9520(11) .1693(17) .139(10) Uani d P .27 Z 2 O
OW2 .3736(6) .8717(6) .0870(9) .0460(18) Uani d P .38 . . O
OW3b .990(7) .003(8) .526(3) .39(7) Uiso d P .28 T 2 O
OW3c .927(2) .078(2) .546(2) .164(12) Uani d P .32 A 3 O
OW4 .9607(8) .5987(9) .5186(9) .078(3) Uani d P .42 . . O
OW5a 1.1008(7) .8709(13) .7952(14) .118(6) Uani d P .49 B 1 O
OW5b 1.1368(19) .925(5) .878(5) .47(7) Uani d P .31 C 2 O
OW5c 1.113(6) .831(6) .783(6) .40(6) Uani d P .30 D 3 O
OW6 .6509(5) .1459(6) .0099(6) .0652(17) Uani d P .50 . . O
OW7 .0677(18) .458(2) .407(5) .29(3) Uani d P .32 . . O
OW8 .0360(16) .6254(14) .419(2) .094(10) Uani d P .32 . . O
OW31 1.0586(4) .2362(4) .2706(5) .0593(14) Uani d P .59 E 1 O
CE31 1.0085(8) .2906(16) .3151(13) .087(6) Uani d P .41 V 2 C
OE31 .9346(13) .2761(13) .3150(16) .097(6) Uani d P .41 V 2 O
CE32 1.0758(8) .3373(17) .4217(15) .097(7) Uani d P .41 V 2 C
OE11a .7945(3) -.0816(4) .2592(5) .0351(9) Uani d P .45 F 1 O
CE11a .8521(4) -.0211(6) .2377(7) .0341(15) Uani d P .45 F 1 C
HE11 .851(7) -.070(8) .226(8) .043 Uiso d P .45 G 1 H
CE12a .8023(7) .0279(7) .1715(8) .0350(15) Uani d P .45 F 1 C
H121 .794(8) .084(9) .232(9) .044 Uiso d P .45 H 1 H
H122 .861(7) .063(8) .173(9) .044 Uiso d P .45 I 1 H
OE11b .8775(6) .0554(6) .3253(8) .047(2) Uani d P .30 J 2 O
CE11b .8173(15) -.0215(9) .2399(15) .065(5) Uani d P .30 J 2 C
CE12b .7660(15) .0133(13) .1604(17) .057(4) Uani d P .30 J 2 C
O1a .2050 .3537 .3693 .152 Uiso d PD .50 K 1 O
H1a .2214 .3377 .3370 .190 Uiso d P .50 L 1 H
O2a .1773 .4519 .2799 .138 Uani d PD .50 K 1 O
C1a .2300 .4172 .3322 .102 Uiso d PD .50 K 1 C
C2a .3146 .4663 .3525 .120 Uiso d PD .50 K 1 C
H21a .3281 .5296 .3943 .150 Uiso calc PR .50 K 1 H
H22a .3134 .4690 .2890 .150 Uiso calc PR .50 K 1 H
C3a .3882 .4252 .4053 .284 Uiso d PD .50 K 1 C
H31a .4346 .4730 .4627 .355 Uiso calc PR .50 K 1 H
H32a .3690 .3758 .4277 .355 Uiso calc PR .50 K 1 H
C4a .4148 .3875 .3218 .328 Uiso d PD .50 K 1 C
H41a .3703 .3332 .2713 .410 Uiso calc PR .50 K 1 H
H42a .4196 .4342 .2895 .410 Uiso calc PR .50 K 1 H
C5a .4893 .3637 .3537 .225 Uiso d PD .50 K 1 C
H51a .5081 .3555 .3017 .282 Uiso calc PR .50 K 1 H
H52a .4824 .3067 .3702 .282 Uiso calc PR .50 K 1 H
C6a .5499 .4425 .4441 .220 Uiso d PD .50 K 1 C
H61a .5240 .4916 .4525 .276 Uiso calc PR .50 K 1 H
H62a .5980 .4667 .4342 .276 Uiso calc PR .50 K 1 H
C7a .5812 .4133 .5453 .280 Uiso d PD .50 K 1 C
H71a .5441 .4215 .5761 .350 Uiso calc PR .50 K 1 H
H72a .5793 .3483 .5283 .350 Uiso calc PR .50 K 1 H
C8a .6734 .4742 .6224 .295 Uiso d PD .50 K 1 C
H81a .7037 .4357 .6556 .369 Uiso calc PR .50 K 1 H
H82a .6716 .5228 .6734 .369 Uiso calc PR .50 K 1 H
C9a .7229 .5206 .5686 .251 Uiso d PD .50 K 1 C
H91a .7001 .5689 .5475 .314 Uiso calc PR .50 K 1 H
H92a .7162 .4741 .5095 .314 Uiso calc PR .50 K 1 H
C10a .8223 .5647 .6478 .311 Uiso d PD .50 K 1 C
H101a .8367 .5357 .7001 .389 Uiso calc PR .50 K 1 H
H102a .8563 .5544 .6131 .389 Uiso calc PR .50 K 1 H
C11a .8382 .6701 .6944 .180 Uiso d PD .50 K 1 C
H111a .7994 .6917 .6456 .225 Uiso calc PR .50 K 1 H
H112a .8270 .6803 .7525 .225 Uiso calc PR .50 K 1 H
C12a .9276 .7270 .7268 .162 Uiso d PD .50 K 1 C
O3a .9816 .7704 .8056 .268 Uani d PD .50 K 1 O
H3a 1.0222 .7953 .7995 .335 Uiso calc PR .50 K 1 H
O4a .9707 .7420 .6776 .205 Uani d PD .50 K 1 O
O1b .1715 .5431 .3717 .207 Uani d PD .50 M 2 O
O2b .1683 .4161 .2666 .120 Uiso d PD .50 M 2 O
H2b .1408 .3737 .2752 .149 Uiso calc PR .50 M 2 H
C1b .2026 .4863 .3462 .163 Uiso d PD .50 M 2 C
C2b .2932 .4837 .3994 .305 Uiso d PD .50 M 2 C
H21b .2938 .4197 .3901 .381 Uiso calc PR .50 M 2 H
H22b .3253 .5102 .3688 .381 Uiso calc PR .50 M 2 H
C3b .3314 .5331 .5036 .222 Uiso d PD .50 M 2 C
H31b .2882 .5320 .5260 .278 Uiso calc PR .50 M 2 H
H32b .3568 .5973 .5135 .278 Uiso calc PR .50 M 2 H
C4b .3972 .4974 .5693 .241 Uiso d PD .50 M 2 C
H41b .3965 .4378 .5310 .301 Uiso calc PR .50 M 2 H
H42b .3869 .4899 .6253 .301 Uiso calc PR .50 M 2 H
C5b .4838 .5708 .6086 .253 Uiso d PD .50 M 2 C
H51b .4908 .6267 .6589 .316 Uiso calc PR .50 M 2 H
H52b .4918 .5867 .5543 .316 Uiso calc PR .50 M 2 H
C6b .5446 .5121 .6565 .238 Uiso d PD .50 M 2 C
H61b .5237 .4479 .6141 .298 Uiso calc PR .50 M 2 H
H62b .5503 .5145 .7231 .298 Uiso calc PR .50 M 2 H
C7b .6337 .5635 .6619 .299 Uiso d PD .50 M 2 C
H71b .6410 .6297 .6806 .373 Uiso calc PR .50 M 2 H
H72b .6783 .5525 .7155 .373 Uiso calc PR .50 M 2 H
C8b .6445 .5341 .5654 .269 Uiso d PD .50 M 2 C
H81b .6623 .5868 .5464 .336 Uiso calc PR .50 M 2 H
H82b .5941 .4902 .5095 .336 Uiso calc PR .50 M 2 H
C9b .7187 .4861 .6080 .263 Uiso d PD .50 M 2 C
H91b .7023 .4418 .6379 .329 Uiso calc PR .50 M 2 H
H92b .7275 .4528 .5527 .329 Uiso calc PR .50 M 2 H
C10b .8054 .5645 .6917 .186 Uiso d PD .50 M 2 C
H101b .8485 .5360 .7215 .232 Uiso calc PR .50 M 2 H
H102b .7966 .6023 .7446 .232 Uiso calc PR .50 M 2 H
C11b .8313 .6267 .6292 .132 Uiso d PD .50 M 2 C
H111b .8500 .5919 .5849 .165 Uiso calc PR .50 M 2 H
H112b .7841 .6452 .5890 .165 Uiso calc PR .50 M 2 H
C12b .9021 .7114 .7081 .231 Uiso d PD .50 M 2 C
O3b .9301 .7714 .6847 .232 Uani d PD .50 M 2 O
H3b .9681 .7601 .6723 .290 Uiso calc PR .50 M 2 H
O4b .9287 .7150 .8017 .111 Uani d PD .50 M 2 O

loop_
_atom_site_aniso_label
_atom_site_aniso_U_11
_atom_site_aniso_U_22
_atom_site_aniso_U_33
_atom_site_aniso_U_12
_atom_site_aniso_U_13
_atom_site_aniso_U_23
CA11 .0145(7) .0122(6) .0219(9) -.0013(5) .0030(6) .0044(6)
CA21 .0128(7) .0119(6) .0219(9) .0008(5) -.0003(6) .0040(6)
OA21 .0153(6) .0151(6) .0246(7) .0030(5) -.0009(5) .0020(5)
CA31 .0121(6) .0134(7) .0222(9) .0024(5) .0027(6) .0042(6)
OA31 .0131(6) .0211(6) .0265(8) .0052(5) .0027(5) .0035(5)
CA41 .0133(7) .0122(6) .0205(8) .0015(5) .0014(6) .0047(6)
OA41 .0198(6) .0121(5) .0207(7) .0017(4) .0041(5) .0070(4)
CA51 .0122(7) .0134(7) .0245(9) .0021(5) .0022(6) .0042(6)
OA51 .0135(5) .0162(6) .0230(7) -.0030(4) .0031(5) .0024(5)
CA61 .0139(7) .0190(8) .0279(10) .0011(6) .0007(7) .0060(7)
OA61 .0241(7) .0143(6) .0286(8) -.0028(5) -.0002(6) .0019(5)
CA12 .0192(7) .0125(7) .0202(9) .0018(6) .0046(6) .0078(6)
CA22 .0200(8) .0167(7) .0249(10) .0055(6) .0066(7) .0113(6)
OA22 .0227(7) .0273(7) .0278(8) .0124(6) .0080(6) .0169(6)
CA32 .0144(7) .0184(7) .0254(10) .0037(6) .0048(6) .0131(7)
OA32 .0171(6) .0346(8) .0350(10) .0103(6) .0104(6) .0231(7)
CA42 .0143(7) .0143(7) .0226(9) .0022(5) .0040(6) .0099(6)
OA42 .0176(6) .0131(5) .0204(7) .0009(4) .0045(5) .0088(5)
CA52 .0140(7) .0144(7) .0200(8) .0010(5) .0035(6) .0088(6)
OA52 .0159(6) .0151(5) .0225(7) -.0010(4) .0032(5) .0098(5)
CA62 .0141(7) .0219(8) .0208(9) .0015(6) .0039(6) .0097(6)
OA62 .0154(6) .0203(6) .0273(8) .0052(5) .0079(5) .0110(5)
CA13 .0152(7) .0140(7) .0196(8) .0029(5) .0048(6) .0072(6)
CA23 .0147(7) .0157(7) .0214(9) .0039(5) .0066(6) .0074(6)
OA23 .0187(6) .0215(7) .0342(9) .0098(5) .0115(6) .0139(6)
CA33 .0097(6) .0151(7) .0201(8) .0013(5) .0050(5) .0078(6)
OA33 .0124(5) .0156(6) .0298(8) .0021(4) .0090(5) .0108(5)
CA43 .0099(6) .0122(6) .0187(8) .0006(5) .0047(5) .0047(5)
OA43 .0148(5) .0130(5) .0169(6) .0021(4) .0049(4) .0048(4)
CA53 .0109(6) .0146(7) .0222(9) .0010(5) .0060(6) .0073(6)
OA53 .0121(5) .0141(5) .0207(7) .0012(4) .0026(4) .0079(4)
CA63 .0108(6) .0200(8) .0267(10) .0028(6) .0070(6) .0087(7)
OA63 .0180(6) .0302(8) .0306(9) .0092(6) .0076(6) .0195(6)
CA14 .0135(7) .0139(6) .0177(8) .0024(5) .0053(6) .0046(5)
CA24 .0141(7) .0138(7) .0202(8) .0024(5) .0076(6) .0044(6)
OA24 .0180(6) .0144(5) .0247(7) .0037(4) .0125(5) .0058(5)
CA34 .0106(6) .0128(6) .0201(8) .0015(5) .0056(5) .0019(5)
OA34 .0102(5) .0181(6) .0296(8) -.0019(4) .0078(5) -.0021(5)
CA44 .0097(6) .0147(6) .0172(8) .0027(5) .0047(5) .0038(5)
OA44 .0151(5) .0115(5) .0174(6) .0043(4) .0063(4) .0047(4)
CA54 .0096(6) .0173(7) .0197(8) .0015(5) .0038(5) .0037(6)
OA54 .0117(5) .0189(6) .0180(6) .0040(4) .0029(4) .0019(5)
CA64 .0110(7) .0282(9) .0268(10) .0041(6) .0064(6) .0024(7)
OA64 .0298(8) .0451(11) .0358(10) .0262(8) .0141(7) .0155(8)
CA15 .0107(6) .0111(6) .0163(7) .0034(5) .0041(5) .0052(5)
CA25 .0116(6) .0129(6) .0163(8) .0021(5) .0049(5) .0060(5)
OA25 .0123(5) .0188(6) .0200(7) .0018(4) .0068(5) .0070(5)
CA35 .0111(6) .0180(7) .0186(8) .0036(5) .0046(5) .0095(6)
OA35 .0101(5) .0374(8) .0193(7) .0011(5) .0023(5) .0149(6)
CA45 .0114(6) .0109(6) .0165(7) .0025(5) .0050(5) .0063(5)
OA45 .0180(6) .0131(5) .0201(7) .0054(4) .0086(5) .0087(4)
CA55 .0110(6) .0114(6) .0189(8) .0018(5) .0048(5) .0048(5)
OA55 .0124(5) .0156(5) .0181(6) .0058(4) .0064(4) .0070(4)
CA65 .0110(6) .0160(7) .0224(9) .0026(5) .0067(6) .0053(6)
OA65 .0179(6) .0173(6) .0233(7) .0067(5) .0082(5) .0039(5)
CA16 .0215(8) .0159(7) .0248(9) .0060(6) .0139(7) .0097(6)
CA26 .0212(8) .0143(7) .0193(9) .0014(6) .0093(6) .0074(6)
OA26 .0213(6) .0172(6) .0219(7) -.0021(5) .0091(5) .0078(5)
CA36 .0156(7) .0143(7) .0200(8) -.0002(5) .0046(6) .0086(6)
OA36 .0150(6) .0239(7) .0253(8) -.0023(5) .0015(5) .0144(6)
CA46 .0192(8) .0138(7) .0226(9) .0015(6) .0093(6) .0091(6)
OA46 .0197(6) .0132(5) .0187(7) .0007(4) .0081(5) .0073(4)
CA56 .0158(7) .0189(8) .0316(11) .0023(6) .0090(7) .0135(7)
OA56 .0230(7) .0227(7) .0392(10) .0102(5) .0206(6) .0182(6)
CA66 .0193(9) .0379(13) .0540(18) .0026(8) .0165(10) .0258(12)
OA66 .0317(16) .0356(18) .055(3) .0096(14) .0314(17) .0198(17)
OA66 .0190(17) .059(3) .079(4) .0054(19) .008(2) .045(3)
CA17 .0138(6) .0139(6) .0167(8) .0011(5) .0057(5) .0073(5)
CA27 .0118(6) .0141(6) .0173(8) .0002(5) .0040(5) .0060(5)
OA27 .0135(5) .0158(6) .0211(7) -.0013(4) .0026(5) .0028(5)
CA37 .0111(6) .0144(7) .0195(8) -.0007(5) .0045(6) .0031(6)
OA37 .0124(5) .0168(6) .0327(8) .0019(5) .0034(5) -.0017(5)
CA47 .0110(6) .0129(6) .0190(8) -.0006(5) .0036(5) .0045(5)
OA47 .0158(5) .0112(5) .0198(7) -.0005(4) .0051(5) .0034(4)
CA57 .0116(6) .0146(7) .0217(9) .0003(5) .0044(6) .0072(6)
OA57 .0132(5) .0139(5) .0222(7) .0005(4) .0071(5) .0070(5)
CA67 .0109(7) .0174(7) .0284(10) -.0006(6) .0040(6) .0074(7)
OA67 .0199(7) .0223(7) .0446(11) .0029(5) .0163(7) .0182(7)
CB11 .0127(7) .0150(7) .0206(9) .0006(5) .0014(6) .0067(6)
CB21 .0138(7) .0161(7) .0175(8) -.0033(5) .0028(6) .0041(6)
OB21 .0153(6) .0215(6) .0225(7) -.0076(5) .0066(5) -.0007(5)
CB31 .0100(6) .0170(7) .0177(8) .0007(5) .0034(5) .0051(6)
OB31 .0122(5) .0194(6) .0227(7) .0000(4) .0065(5) .0000(5)
CB41 .0103(6) .0134(6) .0192(8) .0003(5) .0032(5) .0065(5)
OB41 .0161(5) .0148(5) .0167(6) .0022(4) .0045(4) .0078(4)
CB51 .0110(6) .0152(7) .0205(9) .0011(5) .0034(6) .0066(6)
OB51 .0115(5) .0144(5) .0257(7) .0000(4) -.0009(5) .0061(5)
CB61 .0104(7) .0184(7) .0267(10) -.0006(6) .0042(6) .0070(6)
OB61 .0140(6) .0210(6) .0239(7) .0000(5) .0012(5) .0051(5)
CB12 .0131(6) .0154(7) .0161(8) .0018(5) .0044(5) .0082(5)
CB22 .0148(7) .0161(7) .0208(9) .0033(5) .0072(6) .0106(6)
OB22 .0182(6) .0172(6) .0264(7) .0048(5) .0128(5) .0120(5)
CB32 .0117(6) .0172(7) .0206(8) .0034(5) .0059(6) .0119(6)
OB32 .0188(6) .0263(7) .0343(9) .0110(5) .0129(6) .0216(6)
CB42 .0118(6) .0165(7) .0157(8) .0013(5) .0035(5) .0095(6)
OB42 .0152(5) .0148(5) .0159(6) -.0003(4) .0031(4) .0088(4)
CB52 .0130(7) .0186(7) .0178(8) .0024(5) .0045(6) .0098(6)
OB52 .0112(5) .0172(5) .0190(6) .0001(4) .0016(4) .0105(5)
CB62 .0121(7) .0285(9) .0321(11) .0033(6) .0066(7) .0197(8)
OB62 .0170(6) .0183(6) .0374(10) -.0019(5) -.0016(6) .0123(6)
CB13 .0139(7) .0153(7) .0172(8) .0019(5) .0062(6) .0085(5)
CB23 .0136(7) .0214(8) .0233(9) .0047(6) .0085(6) .0142(6)
OB23 .0162(6) .0366(8) .0286(8) .0082(6) .0127(6) .0211(7)
CB33 .0102(6) .0198(7) .0191(8) .0013(5) .0028(5) .0124(6)
OB33 .0141(6) .0343(8) .0221(7) .0097(5) .0065(5) .0182(6)
CB43 .0107(6) .0131(6) .0160(8) .0016(5) .0034(5) .0055(5)
OB43 .0189(6) .0113(5) .0172(6) .0003(4) .0035(5) .0038(4)
CB53 .0119(6) .0125(6) .0159(8) .0022(5) .0039(5) .0052(5)
OB53 .0115(5) .0167(5) .0160(6) .0000(4) .0049(4) .0067(4)
CB63 .0133(7) .0157(7) .0213(9) .0048(5) .0070(6) .0059(6)
OB63 .0204(6) .0165(6) .0412(10) .0046(5) .0212(6) .0109(6)
CB14 .0159(7) .0128(6) .0180(8) .0007(5) .0063(6) .0026(5)
CB24 .0158(7) .0146(7) .0162(8) .0040(5) .0053(6) .0033(5)
OB24 .0211(6) .0183(6) .0188(7) .0096(5) .0088(5) .0059(5)
CB34 .0121(6) .0140(6) .0163(8) .0031(5) .0035(5) .0019(5)
OB34 .0124(5) .0218(6) .0203(7) .0057(5) .0012(5) -.0015(5)
CB44 .0120(6) .0122(6) .0186(8) .0018(5) .0050(6) .0015(5)
OB44 .0151(5) .0124(5) .0163(6) .0030(4) .0064(4) .0023(4)
CB54 .0126(7) .0169(7) .0229(9) .0025(6) .0015(6) -.0001(6)
OB54 .0142(5) .0166(6) .0244(7) .0001(4) .0063(5) -.0017(5)
CB64 .0138(8) .0260(10) .0478(15) .0046(7) .0069(9) -.0049(9)
OB64 .0391(11) .0406(11) .079(2) .0098(9) .0445(13) .0119(11)
CB15 .0129(6) .0138(6) .0166(8) .0031(5) .0069(5) .0043(5)
CB25 .0127(6) .0145(6) .0157(8) .0031(5) .0051(5) .0028(5)
OB25 .0141(5) .0197(6) .0218(7) .0060(5) .0060(5) .0059(5)
CB35 .0106(6) .0138(6) .0189(8) .0010(5) .0061(5) .0028(5)
OB35 .0107(5) .0143(5) .0300(8) .0003(4) .0048(5) .0049(5)
CB45 .0130(6) .0128(6) .0184(8) .0018(5) .0079(6) .0042(5)
OB45 .0199(6) .0138(5) .0237(7) .0048(4) .0128(5) .0074(5)
CB55 .0125(6) .0142(7) .0209(8) .0021(5) .0065(6) .0053(6)
OB55 .0132(5) .0136(5) .0243(7) .0037(4) .0101(5) .0062(4)
CB65 .0126(7) .0198(8) .0308(11) .0049(6) .0086(7) .0101(7)
OB65 .0247(7) .0215(7) .0373(10) .0085(5) .0201(7) .0099(6)
CB16 .0218(8) .0170(7) .0257(10) .0079(6) .0124(7) .0075(6)
CB26 .0212(8) .0144(7) .0258(10) .0022(6) .0089(7) .0056(6)
OB26 .0232(7) .0205(6) .0273(8) .0033(5) .0068(6) .0088(6)
CB36 .0172(7) .0157(7) .0265(10) .0021(6) .0086(7) .0073(6)
OB36 .0166(6) .0240(7) .0334(9) -.0004(5) .0075(6) .0131(6)
CB46 .0198(8) .0166(7) .0259(10) .0055(6) .0102(7) .0086(6)
OB46 .0197(6) .0124(5) .0255(7) .0047(4) .0092(5) .0081(5)
CB56 .0162(8) .0310(10) .0294(11) .0063(7) .0104(7) .0141(8)
OB56 .0214(7) .0317(8) .0341(9) .0137(6) .0162(6) .0178(7)
CB66 .0195(10) .078(2) .0469(19) .0161(12) .0164(10) .0381(17)
OB66 .0231(10) .103(3) .0595(19) .0019(12) .0170(11) .0300(17)
CB17 .0126(6) .0106(6) .0243(9) .0024(5) .0042(6) .0062(6)
CB27 .0127(6) .0114(6) .0211(8) .0012(5) .0037(6) .0049(5)
OB27 .0118(5) .0172(6) .0256(7) -.0002(4) .0020(5) .0050(5)
CB37 .0102(6) .0123(6) .0239(9) .0013(5) .0031(6) .0037(6)
OB37 .0110(5) .0231(7) .0285(8) .0001(5) .0061(5) .0002(6)
CB47 .0115(6) .0101(6) .0217(8) .0022(5) .0039(6) .0044(5)
OB47 .0166(5) .0121(5) .0194(6) .0036(4) .0051(5) .0054(4)
CB57 .0110(6) .0125(6) .0252(9) .0020(5) .0053(6) .0054(6)
OB57 .0133(5) .0136(5) .0249(7) .0045(4) .0047(5) .0052(5)
CB67 .0106(6) .0169(7) .0256(9) .0017(5) .0042(6) .0052(6)
OB67 .0172(6) .0206(6) .0241(7) .0088(5) .0068(5) .0068(5)
O21Aa .0287(11) .0177(9) .0332(13) .0060(8) .0053(9) .0062(8)
O21Ab .024(2) .014(2) .026(3) .0043(17) .007(2) .0029(17)
O22Aa .143(11) .060(5) .100(8) .061(7) .087(8) .045(5)
O22Ab .081(10) .111(15) .44(5) .076(12) .14(2) .19(3)
O23Aa .067(5) .047(4) .050(4) .030(3) .001(3) -.004(3)
O23Ab .067(4) .082(5) .043(4) -.044(4) .018(3) .002(3)
O24A .0320(13) .0257(11) .0337(15) .0002(9) .0144(11) .0089(10)
O26Aa .0296(14) .0289(13) .0276(15) .0017(10) .0134(11) .0001(10)
O26Ab .099(11) .120(13) .053(7) -.037(10) .032(7) -.032(8)
O32A .21(3) .099(14) .26(3) -.029(16) .18(3) -.085(18)
O61Aa .0199(6) .0205(6) .0240(8) .0059(5) .0060(5) .0056(5)
O61Ab .0217(14) .047(2) .078(3) -.0025(15) .0184(18) .038(2)
O63Aa .0422(17) .0313(15) .052(3) .0158(14) .0289(17) .0265(15)
O63Ab .49(7) .34(5) .11(2) .38(6) .13(3) .14(3)
O64Aa .064(3) .072(3) .0337(19) .046(3) .0220(19) .0241(19)
O64Ab .113(12) .096(10) .092(10) .052(9) .050(10) .053(8)
O65A .0435(15) .0569(19) .0297(13) .0311(15) .0224(11) .0151(12)
O66Aa .050(3) .036(3) .049(4) .019(2) .027(3) .022(2)
O66Ab .18(2) .084(12) .105(15) .078(14) .097(16) .063(11)
O66Ac .068(5) .090(6) .080(6) .038(5) .034(5) .046(5)
O66Ad .080(7) .031(3) .048(4) .018(3) .008(4) .022(3)
O66Ae .14(2) .28(4) .19(3) -.08(2) -.020(18) .18(3)
O66Af .17(2) .29(4) .17(2) .18(3) .09(2) .12(3)
O66Ag .10(2) .25(5) .089(19) -.04(2) .039(16) .04(2)
O67A .0343(10) .0247(8) .0643(16) .0117(7) .0369(10) .0213(9)
O21Ba .0348(13) .0251(11) .0269(13) .0045(10) .0164(10) .0063(9)
O21Bb .029(3) .022(3) .021(3) .006(3) .006(2) .009(2)
O22B .32(3) .105(10) .124(12) .136(15) .154(17) .087(10)
O23Ba .037(3) .032(2) .032(3) .016(2) .017(2) .012(2)
O23Bb .0360(15) .0332(14) .0311(16) .0127(11) .0146(12) .0085(12)
O24Ba .049(2) .0277(16) .0231(17) .0159(16) .0098(16) .0085(13)
O24Bb .153(18) .186(19) .171(19) .018(15) .061(15) .117(16)
O26B .0342(15) .0252(14) .053(2) .0037(12) .0196(15) -.0036(13)
O61B .0374(12) .0364(12) .0389(14) .0198(10) .0141(10) .0148(10)
O64Ba .0263(8) .0250(7) .0335(10) .0020(6) .0165(7) .0017(7)
O64Bb .22(3) .15(2) .66(9) .13(2) .35(5) .25(4)
O65B .0601(18) .0214(10) .068(2) .0188(11) .0520(17) .0200(11)
O66Ba .111(7) .115(7) .048(4) .050(6) .003(4) .008(4)
O66Bb .042(3) .111(6) .072(5) .045(4) .042(3) .062(5)
O67B .0387(9) .0377(9) .0331(10) .0264(8) .0206(8) .0196(7)
OW1 .0277(16) .040(2) .0291(19) .0038(14) .0100(13) .0166(15)
OW1 .24(3) .039(7) .104(15) -.016(11) .087(17) -.007(8)
OW2 .031(3) .035(3) .084(6) .017(3) .028(3) .033(3)
OW3 .24(3) .14(2) .108(17) .11(2) .039(19) .064(15)
OW4 .081(6) .077(6) .058(5) .032(5) .010(5) .026(5)
OW5a .072(5) .171(12) .186(14) .068(7) .069(8) .151(13)
OW5b .068(15) .55(10) .42(8) -.04(3) .07(3) -.34(8)
OW5c .65(13) .60(12) .49(10) .60(12) .46(11) .43(10)
OW6 .074(4) .054(3) .053(4) .010(3) .021(3) .011(3)
OW7 .14(2) .14(2) .67(9) .049(17) .17(4) .28(4)
OW8 .084(14) .030(6) .088(13) .004(7) -.028(11) .006(6)
OW31 .049(2) .050(2) .064(3) .010(2) .026(2) -.008(2)
CE31 .041(5) .164(17) .079(10) .023(7) .028(5) .081(11)
OE31 .093(10) .121(14) .094(10) .060(11) .048(7) .029(10)
CE32 .040(5) .157(17) .101(12) .011(7) .018(6) .092(13)
OE11a .0258(18) .038(2) .044(3) .0067(16) .0135(17) .0226(19)
CE11a .018(2) .044(4) .041(4) .009(2) .010(2) .023(3)
CE12a .043(4) .032(3) .041(4) .013(3) .025(4) .018(3)
OE11b .041(4) .030(3) .061(5) .007(3) .011(3) .025(3)
CE11b .077(12) .023(5) .066(10) .009(6) .007(9) .014(5)
CE12b .060(11) .047(8) .062(10) .023(8) .017(9) .025(7)
O2 .082 .168 .164 .053 .042 .064
O3 .268 .268 .268 .077 .120 .086
O4 .231 .246 .223 .133 .172 .050
O1 .213 .241 .246 .144 .130 .113
O3 .272 .236 .142 -.008 .087 .049
O4 .156 .151 .074 .089 .066 .060

loop_
_atom_type_symbol
_atom_type_description
_atom_type_scat_dispersion_real
_atom_type_scat_dispersion_imag
_atom_type_scat_source
C C .0033 .0016 'International Tables Vol C Tables 4.2.6.8 and 6.1.1.4'
H H .0000 .0000 'International Tables Vol C Tables 4.2.6.8 and 6.1.1.4'
O O .0106 .0060 'International Tables Vol C Tables 4.2.6.8 and 6.1.1.4'

loop_
_geom_angle_atom_site_label_1
_geom_angle_atom_site_label_2
_geom_angle_atom_site_label_3
_geom_angle_site_symmetry_1
_geom_angle_site_symmetry_3
_geom_angle
OA51 CA11 OA47 . . 111.04(16)
OA51 CA11 CA21 . . 110.22(17)
OA47 CA11 CA21 . . 108.52(16)
OA21 CA21 CA31 . . 110.50(17)
OA21 CA21 CA11 . . 109.76(17)
CA31 CA21 CA11 . . 110.05(16)
OA31 CA31 CA21 . . 111.84(16)
OA31 CA31 CA41 . . 108.12(17)
CA21 CA31 CA41 . . 108.14(16)
OA41 CA41 CA31 . . 108.02(16)
OA41 CA41 CA51 . . 109.51(16)
CA31 CA41 CA51 . . 109.54(17)
CA12 OA41 CA41 . . 118.49(15)
OA51 CA51 CA61 . . 104.90(18)
OA51 CA51 CA41 . . 111.35(16)
CA61 CA51 CA41 . . 112.51(17)
CA11 OA51 CA51 . . 115.51(16)
OA61 CA61 CA51 . . 109.93(18)
OA52 CA12 OA41 . . 110.90(16)
OA52 CA12 CA22 . . 109.64(18)
OA41 CA12 CA22 . . 108.74(16)
OA22 CA22 CA32 . . 111.95(17)
OA22 CA22 CA12 . . 111.92(19)
CA32 CA22 CA12 . . 109.02(16)
OA32 CA32 CA42 . . 108.42(18)
OA32 CA32 CA22 . . 111.07(17)
CA42 CA32 CA22 . . 109.48(16)
OA42 CA42 CA32 . . 107.45(15)
OA42 CA42 CA52 . . 108.74(16)
CA32 CA42 CA52 . . 110.30(17)
CA13 OA42 CA42 . . 119.23(16)
OA52 CA52 CA62 . . 106.00(15)
OA52 CA52 CA42 . . 111.26(16)
CA62 CA52 CA42 . . 111.39(17)
CA12 OA52 CA52 . . 114.01(14)
OA62 CA62 CA52 . . 110.49(18)
OA53 CA13 OA42 . . 111.83(17)
OA53 CA13 CA23 . . 110.52(15)
OA42 CA13 CA23 . . 106.87(15)
OA23 CA23 CA33 . . 112.51(16)
OA23 CA23 CA13 . . 111.03(16)
CA33 CA23 CA13 . . 108.41(16)
OA33 CA33 CA43 . . 109.62(15)
OA33 CA33 CA23 . . 109.34(16)
CA43 CA33 CA23 . . 108.01(15)
OA43 CA43 CA33 . . 107.12(15)
OA43 CA43 CA53 . . 109.65(16)
CA33 CA43 CA53 . . 111.10(15)
CA14 OA43 CA43 . . 117.03(16)
OA53 CA53 CA63 . . 105.62(16)
OA53 CA53 CA43 . . 110.69(16)
CA63 CA53 CA43 . . 112.32(15)
CA13 OA53 CA53 . . 115.10(15)
OA63 CA63 CA53 . . 110.89(16)
OA54 CA14 OA43 . . 110.87(16)
OA54 CA14 CA24 . . 110.64(15)
OA43 CA14 CA24 . . 108.74(15)
OA24 CA24 CA34 . . 111.55(16)
OA24 CA24 CA14 . . 109.68(15)
CA34 CA24 CA14 . . 110.73(16)
OA34 CA34 CA44 . . 108.66(15)
OA34 CA34 CA24 . . 110.95(17)
CA44 CA34 CA24 . . 108.47(15)
OA44 CA44 CA34 . . 109.10(14)
OA44 CA44 CA54 . . 109.97(16)
CA34 CA44 CA54 . . 109.96(15)
CA15 OA44 CA44 . . 117.60(14)
OA54 CA54 CA64 . . 106.56(16)
OA54 CA54 CA44 . . 110.18(16)
CA64 CA54 CA44 . . 112.20(16)
CA14 OA54 CA54 . . 114.50(14)
OA64 CA64 CA54 . . 110.90(19)
OA55 CA15 OA44 . . 112.06(14)
OA55 CA15 CA25 . . 110.20(16)
OA44 CA15 CA25 . . 107.68(14)
OA25 CA25 CA35 . . 112.07(14)
OA25 CA25 CA15 . . 111.15(16)
CA35 CA25 CA15 . . 108.87(14)
OA35 CA35 CA25 . . 109.87(15)
OA35 CA35 CA45 . . 108.70(17)
CA25 CA35 CA45 . . 109.14(14)
OA45 CA45 CA35 . . 106.79(14)
OA45 CA45 CA55 . . 108.97(14)
CA35 CA45 CA55 . . 112.57(16)
CA16 OA45 CA45 . . 118.59(14)
OA55 CA55 CA65 . . 106.22(14)
OA55 CA55 CA45 . . 111.60(14)
CA65 CA55 CA45 . . 112.10(16)
CA15 OA55 CA55 . . 114.33(13)
OA65 CA65 CA55 . . 111.69(15)
OA56 CA16 OA45 . . 110.48(18)
OA56 CA16 CA26 . . 110.38(17)
OA45 CA16 CA26 . . 107.86(16)
OA26 CA26 CA36 . . 110.69(17)
OA26 CA26 CA16 . . 110.58(16)
CA36 CA26 CA16 . . 109.86(16)
OA36 CA36 CA46 . . 109.25(16)
OA36 CA36 CA26 . . 110.65(17)
CA46 CA36 CA26 . . 108.94(17)
OA46 CA46 CA36 . . 108.55(17)
OA46 CA46 CA56 . . 109.72(17)
CA36 CA46 CA56 . . 110.21(16)
CA17 OA46 CA46 . . 117.59(16)
OA56 CA56 CA66 . . 107.3(2)
OA56 CA56 CA46 . . 109.47(18)
CA66 CA56 CA46 . . 112.09(19)
CA16 OA56 CA56 . . 113.76(16)
OA66 CA66 CA56 . . 109.6(3)
OA66 CA66 OA66 . . 125.9(4)
CA56 CA66 OA66 . . 109.6(3)
OA57 CA17 OA46 . . 111.52(16)
OA57 CA17 CA27 . . 110.57(14)
OA46 CA17 CA27 . . 107.82(15)
OA27 CA27 CA37 . . 112.13(16)
OA27 CA27 CA17 . . 111.55(15)
CA37 CA27 CA17 . . 109.12(16)
OA37 CA37 CA27 . . 108.79(16)
OA37 CA37 CA47 . . 110.84(15)
CA27 CA37 CA47 . . 108.23(16)
OA47 CA47 CA37 . . 107.63(16)
OA47 CA47 CA57 . . 109.17(16)
CA37 CA47 CA57 . . 111.77(15)
CA11 OA47 CA47 . . 117.52(16)
OA57 CA57 CA67 . . 106.26(17)
OA57 CA57 CA47 . . 110.96(16)
CA67 CA57 CA47 . . 112.28(15)
CA17 OA57 CA57 . . 114.21(15)
OA67 CA67 CA57 . . 111.64(17)
OB51 CB11 OB47 . . 110.92(17)
OB51 CB11 CB21 . . 110.28(17)
OB47 CB11 CB21 . . 108.17(15)
OB21 CB21 CB31 . . 110.68(17)
OB21 CB21 CB11 . . 108.86(17)
CB31 CB21 CB11 . . 109.65(16)
OB31 CB31 CB21 . . 111.29(16)
OB31 CB31 CB41 . . 108.03(16)
CB21 CB31 CB41 . . 108.24(15)
OB41 CB41 CB31 . . 107.97(15)
OB41 CB41 CB51 . . 109.73(15)
CB31 CB41 CB51 . . 110.10(16)
CB12 OB41 CB41 . . 117.49(15)
OB51 CB51 CB61 . . 105.22(15)
OB51 CB51 CB41 . . 110.76(16)
CB61 CB51 CB41 . . 112.60(17)
CB11 OB51 CB51 . . 114.49(15)
OB61 CB61 CB51 . . 111.02(16)
OB52 CB12 OB41 . . 111.13(16)
OB52 CB12 CB22 . . 110.79(15)
OB41 CB12 CB22 . . 107.77(15)
OB22 CB22 CB32 . . 112.38(16)
OB22 CB22 CB12 . . 111.18(15)
CB32 CB22 CB12 . . 109.84(16)
OB32 CB32 CB42 . . 110.67(15)
OB32 CB32 CB22 . . 109.23(17)
CB42 CB32 CB22 . . 108.21(15)
OB42 CB42 CB32 . . 108.07(14)
OB42 CB42 CB52 . . 108.77(16)
CB32 CB42 CB52 . . 110.73(15)
CB13 OB42 CB42 . . 118.33(15)
OB52 CB52 CB62 . . 106.49(16)
OB52 CB52 CB42 . . 110.52(16)
CB62 CB52 CB42 . . 111.02(16)
CB12 OB52 CB52 . . 114.44(14)
OB62 CB62 CB52 . . 110.38(19)
OB53 CB13 OB42 . . 111.56(15)
OB53 CB13 CB23 . . 110.21(15)
OB42 CB13 CB23 . . 106.70(15)
OB23 CB23 CB33 . . 110.65(17)
OB23 CB23 CB13 . . 110.46(16)
CB33 CB23 CB13 . . 108.55(16)
OB33 CB33 CB23 . . 110.40(17)
OB33 CB33 CB43 . . 109.11(16)
CB23 CB33 CB43 . . 108.99(15)
OB43 CB43 CB33 . . 107.52(15)
OB43 CB43 CB53 . . 109.08(15)
CB33 CB43 CB53 . . 110.87(16)
CB14 OB43 CB43 . . 117.65(14)
OB53 CB53 CB63 . . 106.50(15)
OB53 CB53 CB43 . . 111.03(15)
CB63 CB53 CB43 . . 112.48(16)
CB13 OB53 CB53 . . 114.01(14)
OB63 CB63 CB53 . . 109.94(15)
OB54 CB14 OB43 . . 111.29(16)
OB54 CB14 CB24 . . 110.43(16)
OB43 CB14 CB24 . . 108.05(15)
OB24 CB24 CB34 . . 111.90(16)
OB24 CB24 CB14 . . 110.35(16)
CB34 CB24 CB14 . . 109.85(15)
OB34 CB34 CB44 . . 110.82(16)
OB34 CB34 CB24 . . 108.88(16)
CB44 CB34 CB24 . . 108.21(15)
OB44 CB44 CB34 . . 108.08(15)
OB44 CB44 CB54 . . 109.90(15)
CB34 CB44 CB54 . . 110.60(16)
CB15 OB44 CB44 . . 117.05(15)
OB54 CB54 CB64 . . 106.83(18)
OB54 CB54 CB44 . . 109.89(17)
CB64 CB54 CB44 . . 112.0(2)
CB14 OB54 CB54 . . 113.80(15)
OB64 CB64 CB54 . . 111.0(2)
OB55 CB15 OB44 . . 111.29(15)
OB55 CB15 CB25 . . 110.50(14)
OB44 CB15 CB25 . . 107.97(15)
OB25 CB25 CB35 . . 110.77(15)
OB25 CB25 CB15 . . 109.82(14)
CB35 CB25 CB15 . . 109.03(15)
OB35 CB35 CB25 . . 110.48(16)
OB35 CB35 CB45 . . 108.51(15)
CB25 CB35 CB45 . . 108.73(15)
OB45 CB45 CB35 . . 107.03(15)
OB45 CB45 CB55 . . 109.67(16)
CB35 CB45 CB55 . . 111.85(14)
CB16 OB45 CB45 . . 117.85(16)
OB55 CB55 CB65 . . 105.80(16)
OB55 CB55 CB45 . . 110.40(15)
CB65 CB55 CB45 . . 112.27(16)
CB15 OB55 CB55 . . 113.67(14)
OB65 CB65 CB55 . . 111.69(17)
OB56 CB16 OB45 . . 110.83(18)
OB56 CB16 CB26 . . 110.26(18)
OB45 CB16 CB26 . . 107.50(16)
OB26 CB26 CB36 . . 112.24(18)
OB26 CB26 CB16 . . 109.93(18)
CB36 CB26 CB16 . . 109.82(17)
OB36 CB36 CB26 . . 109.19(18)
OB36 CB36 CB46 . . 111.53(17)
CB26 CB36 CB46 . . 108.71(18)
OB46 CB46 CB36 . . 108.05(17)
OB46 CB46 CB56 . . 109.67(18)
CB36 CB46 CB56 . . 109.81(17)
CB46 OB46 CB17 . . 117.88(16)
OB56 CB56 CB66 . . 106.6(2)
OB56 CB56 CB46 . . 109.9(2)
CB66 CB56 CB46 . . 111.0(2)
CB16 OB56 CB56 . . 114.23(17)
OB66 CB66 CB56 . . 111.1(3)
OB57 CB17 OB46 . . 111.48(15)
OB57 CB17 CB27 . . 110.59(18)
OB46 CB17 CB27 . . 107.90(15)
OB27 CB27 CB37 . . 110.62(15)
OB27 CB27 CB17 . . 109.90(17)
CB37 CB27 CB17 . . 109.15(15)
OB37 CB37 CB27 . . 107.89(15)
OB37 CB37 CB47 . . 111.50(18)
CB27 CB37 CB47 . . 108.49(15)
OB47 CB47 CB37 . . 107.05(14)
OB47 CB47 CB57 . . 108.93(14)
CB37 CB47 CB57 . . 111.51(17)
CB11 OB47 CB47 . . 118.22(15)
OB57 CB57 CB67 . . 106.97(15)
OB57 CB57 CB47 . . 110.52(15)
CB67 CB57 CB47 . . 112.58(18)
CB17 OB57 CB57 . . 113.49(14)
OB67 CB67 CB57 . . 112.09(16)
OW3 O61A O64B . . 156(10)
OW8 O66A OW7 . . 142(3)
O61A O64B OW3 . . 8(5)
OE31 O66B CE31 . . 58(2)
O22A OW2 O22A 1_554 1_554 40(2)
O22A OW2 O66A 1_554 1_554 112(3)
O22A OW2 O66A 1_554 1_554 142.8(11)
O61A OW3 O64B . . 16(9)
O66A OW4 O66A . 1_655 137(2)
O66A OW8 O66A . . 28(3)
OE31 CE31 CE32 . . 109.2(17)
OE31 CE31 O66B . . 24.4(8)
CE32 CE31 O66B . . 115.1(11)
O66B OE31 CE31 . . 98(2)
OE11 CE11 CE12 . . 107.6(6)
OE11 CE11 CE12 . . 109.5(12)
O2 C1 O1 . . 119.5
O2 C1 C2 . . 109.8
O1 C1 C2 . . 130.2
C1 C2 C3 . . 117.4
C4 C3 C2 . . 104.4
C5 C4 C3 . . 116.2
C4 C5 C6 . . 105.0
C5 C6 C7 . . 112.4
C8 C7 C6 . . 110.5
C7 C8 C9 . . 112.4
C8 C9 C10 . . 109.4
C11 C10 C9 . . 107.5
C12 C11 C10 . . 113.0
O3 C12 O4 . . 95.3
O3 C12 C11 . . 131.4
O4 C12 C11 . . 133.2
O1 C1 O2 . . 127.5
O1 C1 C2 . . 127.8
O2 C1 C2 . . 104.7
C3 C2 C1 . . 112.1
C2 C3 C4 . . 115.4
C3 C4 C5 . . 107.0
C4 C5 C6 . . 99.1
C5 C6 C7 . . 103.5
C8 C7 C6 . . 116.7
C7 C8 C9 . . 97.5
C10 C9 C8 . . 110.4
C9 C10 C11 . . 104.6
C12 C11 C10 . . 105.8
O3 C12 O4 . . 121.7
O3 C12 C11 . . 120.8
O4 C12 C11 . . 117.5

loop_
_geom_bond_atom_site_label_1
_geom_bond_atom_site_label_2
_geom_bond_site_symmetry_2
_geom_bond_distance
CA11 OA51 . 1.412(2)
CA11 OA47 . 1.415(2)
CA11 CA21 . 1.529(3)
CA21 OA21 . 1.420(2)
CA21 CA31 . 1.509(3)
CA31 OA31 . 1.422(3)
CA31 CA41 . 1.524(3)
CA41 OA41 . 1.430(3)
CA41 CA51 . 1.538(3)
OA41 CA12 . 1.421(3)
CA51 OA51 . 1.432(3)
CA51 CA61 . 1.516(3)
CA61 OA61 . 1.437(3)
CA12 OA52 . 1.411(2)
CA12 CA22 . 1.529(3)
CA22 OA22 . 1.421(3)
CA22 CA32 . 1.524(3)
CA32 OA32 . 1.428(3)
CA32 CA42 . 1.524(3)
CA42 OA42 . 1.431(2)
CA42 CA52 . 1.530(3)
OA42 CA13 . 1.416(3)
CA52 OA52 . 1.436(2)
CA52 CA62 . 1.518(3)
CA62 OA62 . 1.425(3)
CA13 OA53 . 1.407(2)
CA13 CA23 . 1.530(3)
CA23 OA23 . 1.420(2)
CA23 CA33 . 1.527(3)
CA33 OA33 . 1.421(2)
CA33 CA43 . 1.525(3)
CA43 OA43 . 1.436(2)
CA43 CA53 . 1.534(3)
OA43 CA14 . 1.423(2)
CA53 OA53 . 1.445(2)
CA53 CA63 . 1.523(3)
CA63 OA63 . 1.424(3)
CA14 OA54 . 1.407(2)
CA14 CA24 . 1.529(3)
CA24 OA24 . 1.420(2)
CA24 CA34 . 1.525(3)
CA34 OA34 . 1.430(2)
CA34 CA44 . 1.519(3)
CA44 OA44 . 1.424(2)
CA44 CA54 . 1.529(3)
OA44 CA15 . 1.418(2)
CA54 OA54 . 1.439(3)
CA54 CA64 . 1.513(3)
CA64 OA64 . 1.430(3)
CA15 OA55 . 1.413(2)
CA15 CA25 . 1.527(3)
CA25 OA25 . 1.421(2)
CA25 CA35 . 1.520(3)
CA35 OA35 . 1.430(3)
CA35 CA45 . 1.525(3)
CA45 OA45 . 1.433(2)
CA45 CA55 . 1.532(3)
OA45 CA16 . 1.412(3)
CA55 OA55 . 1.439(2)
CA55 CA65 . 1.522(3)
CA65 OA65 . 1.432(2)
CA16 OA56 . 1.412(3)
CA16 CA26 . 1.534(3)
CA26 OA26 . 1.419(2)
CA26 CA36 . 1.521(3)
CA36 OA36 . 1.428(3)
CA36 CA46 . 1.520(3)
CA46 OA46 . 1.422(2)
CA46 CA56 . 1.538(3)
OA46 CA17 . 1.420(2)
CA56 OA56 . 1.440(3)
CA56 CA66 . 1.514(3)
CA66 OA66 . 1.473(6)
CA66 OA66 . 1.533(6)
CA17 OA57 . 1.412(2)
CA17 CA27 . 1.526(3)
CA27 OA27 . 1.422(2)
CA27 CA37 . 1.521(3)
CA37 OA37 . 1.426(2)
CA37 CA47 . 1.527(3)
CA47 OA47 . 1.431(3)
CA47 CA57 . 1.531(3)
CA57 OA57 . 1.441(3)
CA57 CA67 . 1.522(3)
CA67 OA67 . 1.425(3)
CB11 OB51 . 1.411(2)
CB11 OB47 . 1.412(3)
CB11 CB21 . 1.529(3)
CB21 OB21 . 1.421(2)
CB21 CB31 . 1.519(3)
CB31 OB31 . 1.419(2)
CB31 CB41 . 1.524(3)
CB41 OB41 . 1.430(2)
CB41 CB51 . 1.535(3)
OB41 CB12 . 1.418(3)
CB51 OB51 . 1.444(2)
CB51 CB61 . 1.516(3)
CB61 OB61 . 1.432(3)
CB12 OB52 . 1.406(2)
CB12 CB22 . 1.535(3)
CB22 OB22 . 1.419(2)
CB22 CB32 . 1.524(3)
CB32 OB32 . 1.427(2)
CB32 CB42 . 1.522(3)
CB42 OB42 . 1.427(2)
CB42 CB52 . 1.529(3)
OB42 CB13 . 1.418(2)
CB52 OB52 . 1.438(2)
CB52 CB62 . 1.521(3)
CB62 OB62 . 1.424(3)
CB13 OB53 . 1.412(2)
CB13 CB23 . 1.527(3)
CB23 OB23 . 1.419(2)
CB23 CB33 . 1.520(3)
CB33 OB33 . 1.422(2)
CB33 CB43 . 1.525(3)
CB43 OB43 . 1.432(2)
CB43 CB53 . 1.538(3)
OB43 CB14 . 1.417(3)
CB53 OB53 . 1.440(2)
CB53 CB63 . 1.515(3)
CB63 OB63 . 1.427(2)
CB14 OB54 . 1.412(2)
CB14 CB24 . 1.530(3)
CB24 OB24 . 1.416(2)
CB24 CB34 . 1.523(3)
CB34 OB34 . 1.424(2)
CB34 CB44 . 1.518(3)
CB44 OB44 . 1.428(2)
CB44 CB54 . 1.525(3)
OB44 CB15 . 1.417(2)
CB54 OB54 . 1.442(3)
CB54 CB64 . 1.524(3)
CB64 OB64 . 1.418(5)
CB15 OB55 . 1.415(2)
CB15 CB25 . 1.525(3)
CB25 OB25 . 1.423(2)
CB25 CB35 . 1.519(3)
CB35 OB35 . 1.430(2)
CB35 CB45 . 1.522(3)
CB45 OB45 . 1.431(2)
CB45 CB55 . 1.532(3)
OB45 CB16 . 1.414(2)
CB55 OB55 . 1.439(2)
CB55 CB65 . 1.520(3)
CB65 OB65 . 1.425(3)
CB16 OB56 . 1.409(3)
CB16 CB26 . 1.539(3)
CB26 OB26 . 1.423(3)
CB26 CB36 . 1.515(3)
CB36 OB36 . 1.435(3)
CB36 CB46 . 1.529(3)
CB46 OB46 . 1.413(3)
CB46 CB56 . 1.543(3)
OB46 CB17 . 1.417(2)
CB56 OB56 . 1.434(3)
CB56 CB66 . 1.521(4)
CB66 OB66 . 1.420(4)
CB17 OB57 . 1.414(2)
CB17 CB27 . 1.523(3)
CB27 OB27 . 1.425(2)
CB27 CB37 . 1.519(3)
CB37 OB37 . 1.427(3)
CB37 CB47 . 1.529(3)
CB47 OB47 . 1.431(2)
CB47 CB57 . 1.536(3)
CB57 OB57 . 1.439(3)
CB57 CB67 . 1.521(3)
CB67 OB67 . 1.426(3)
O22A OW2 1_556 1.471(19)
O22A OW2 1_556 .73(4)
O24A O22B . 1.49(3)
O32A O26B . .67(2)
O61A OW3 . .53(6)
O61A O64B . 1.04(3)
O66A OW2 1_556 1.66(3)
O66A OW8 . .53(3)
O66A OW8 . 1.05(6)
O66A OW7 . 1.83(5)
O66A OW4 1_455 1.33(4)
O66A OW4 . 1.29(5)
O23B OW6 . .942(8)
O64B OW3 . 1.55(4)
O66B OE31 . .643(19)
O66B CE31 . 1.544(14)
OW2 O22A 1_554 .73(4)
OW2 O22A 1_554 1.471(19)
OW2 O66A 1_554 1.66(3)
OW4 O66A 1_655 1.33(4)
CE31 OE31 . 1.32(2)
CE31 CE32 . 1.51(3)
OE11 CE11 . 1.465(8)
CE11 CE12 . 1.506(12)
OE11 CE11 . 1.432(18)
CE11 CE12 . 1.48(2)
O1 C1 . 1.3347
O2 C1 . 1.2680
C1 C2 . 1.4670
C2 C3 . 1.5852
C3 C4 . 1.5633
C4 C5 . 1.3918
C5 C6 . 1.4835
C6 C7 . 1.6181
C7 C8 . 1.5773
C8 C9 . 1.6168
C9 C10 . 1.6361
C10 C11 . 1.5516
C11 C12 . 1.5306
C12 O3 . 1.1600
C12 O4 . 1.3052
O1 C1 . 1.1968
O2 C1 . 1.2759
C1 C2 . 1.5344
C2 C3 . 1.4162
C3 C4 . 1.5049
C4 C5 . 1.5702
C5 C6 . 1.6058
C6 C7 . 1.6363
C7 C8 . 1.5398
C8 C9 . 1.6311
C9 C10 . 1.6290
C10 C11 . 1.6309
C11 C12 . 1.5233
C12 O3 . 1.1721
C12 O4 . 1.2989

loop_
_geom_torsion_atom_site_label_1
_geom_torsion_atom_site_label_2
_geom_torsion_atom_site_label_3
_geom_torsion_atom_site_label_4
_geom_torsion
OA51 CA11 CA21 OA21 179.65(16)
OA47 CA11 CA21 OA21 57.9(2)
OA51 CA11 CA21 CA31 57.8(2)
OA47 CA11 CA21 CA31 -64.0(2)
OA21 CA21 CA31 OA31 60.4(2)
CA11 CA21 CA31 OA31 -178.22(14)
OA21 CA21 CA31 CA41 179.35(15)
CA11 CA21 CA31 CA41 -59.28(19)
OA31 CA31 CA41 OA41 -62.4(2)
CA21 CA31 CA41 OA41 176.36(14)
OA31 CA31 CA41 CA51 178.41(16)
CA21 CA31 CA41 CA51 57.1(2)
CA31 CA41 OA41 CA12 127.76(17)
CA51 CA41 OA41 CA12 -113.00(18)
OA41 CA41 CA51 OA51 -172.38(14)
CA31 CA41 CA51 OA51 -54.1(2)
OA41 CA41 CA51 CA61 70.2(2)
CA31 CA41 CA51 CA61 -171.53(17)
OA47 CA11 OA51 CA51 64.3(2)
CA21 CA11 OA51 CA51 -55.9(2)
CA61 CA51 OA51 CA11 176.68(16)
CA41 CA51 OA51 CA11 54.7(2)
OA51 CA51 CA61 OA61 -53.5(2)
CA41 CA51 CA61 OA61 67.7(3)
CA41 OA41 CA12 OA52 117.37(18)
CA41 OA41 CA12 CA22 -122.00(17)
OA52 CA12 CA22 OA22 -175.69(16)
OA41 CA12 CA22 OA22 62.9(2)
OA52 CA12 CA22 CA32 59.9(2)
OA41 CA12 CA22 CA32 -61.5(2)
OA22 CA22 CA32 OA32 58.8(3)
CA12 CA22 CA32 OA32 -176.80(17)
OA22 CA22 CA32 CA42 178.51(19)
CA12 CA22 CA32 CA42 -57.1(2)
OA32 CA32 CA42 OA42 -66.6(2)
CA22 CA32 CA42 OA42 172.11(18)
OA32 CA32 CA42 CA52 175.04(16)
CA22 CA32 CA42 CA52 53.7(2)
CA32 CA42 OA42 CA13 127.20(19)
CA52 CA42 OA42 CA13 -113.42(19)
OA42 CA42 CA52 OA52 -170.30(15)
CA32 CA42 CA52 OA52 -52.7(2)
OA42 CA42 CA52 CA62 71.7(2)
CA32 CA42 CA52 CA62 -170.74(16)
OA41 CA12 OA52 CA52 59.1(2)
CA22 CA12 OA52 CA52 -61.0(2)
CA62 CA52 OA52 CA12 178.81(18)
CA42 CA52 OA52 CA12 57.6(2)
OA52 CA52 CA62 OA62 64.0(2)
CA42 CA52 CA62 OA62 -174.87(15)
CA42 OA42 CA13 OA53 113.30(18)
CA42 OA42 CA13 CA23 -125.63(17)
OA53 CA13 CA23 OA23 -175.50(17)
OA42 CA13 CA23 OA23 62.6(2)
OA53 CA13 CA23 CA33 60.4(2)
OA42 CA13 CA23 CA33 -61.47(19)
OA23 CA23 CA33 OA33 58.3(2)
CA13 CA23 CA33 OA33 -178.49(15)
OA23 CA23 CA33 CA43 177.56(16)
CA13 CA23 CA33 CA43 -59.3(2)
OA33 CA33 CA43 OA43 -64.9(2)
CA23 CA33 CA43 OA43 176.03(15)
OA33 CA33 CA43 CA53 175.35(16)
CA23 CA33 CA43 CA53 56.3(2)
CA33 CA43 OA43 CA14 132.37(16)
CA53 CA43 OA43 CA14 -106.97(18)
OA43 CA43 CA53 OA53 -170.56(15)
CA33 CA43 CA53 OA53 -52.3(2)
OA43 CA43 CA53 CA63 71.7(2)
CA33 CA43 CA53 CA63 -170.12(17)
OA42 CA13 OA53 CA53 60.2(2)
CA23 CA13 OA53 CA53 -58.7(2)
CA63 CA53 OA53 CA13 176.01(16)
CA43 CA53 OA53 CA13 54.2(2)
OA53 CA53 CA63 OA63 -65.2(2)
CA43 CA53 CA63 OA63 55.6(2)
CA43 OA43 CA14 OA54 116.99(17)
CA43 OA43 CA14 CA24 -121.16(17)
OA54 CA14 CA24 OA24 179.19(16)
OA43 CA14 CA24 OA24 57.2(2)
OA54 CA14 CA24 CA34 55.7(2)
OA43 CA14 CA24 CA34 -66.33(19)
OA24 CA24 CA34 OA34 62.7(2)
CA14 CA24 CA34 OA34 -174.84(15)
OA24 CA24 CA34 CA44 -178.01(14)
CA14 CA24 CA34 CA44 -55.56(19)
OA34 CA34 CA44 OA44 -62.3(2)
CA24 CA34 CA44 OA44 176.95(14)
OA34 CA34 CA44 CA54 176.98(17)
CA24 CA34 CA44 CA54 56.3(2)
CA34 CA44 OA44 CA15 122.77(16)
CA54 CA44 OA44 CA15 -116.55(16)
OA44 CA44 CA54 OA54 -177.07(14)
CA34 CA44 CA54 OA54 -56.9(2)
OA44 CA44 CA54 CA64 64.4(2)
CA34 CA44 CA54 CA64 -175.48(18)
OA43 CA14 OA54 CA54 63.2(2)
CA24 CA14 OA54 CA54 -57.6(2)
CA64 CA54 OA54 CA14 -179.55(16)
CA44 CA54 OA54 CA14 58.5(2)
OA54 CA54 CA64 OA64 -66.2(2)
CA44 CA54 CA64 OA64 54.4(2)
CA44 OA44 CA15 OA55 109.06(17)
CA44 OA44 CA15 CA25 -129.59(16)
OA55 CA15 CA25 OA25 -174.55(13)
OA44 CA15 CA25 OA25 62.95(18)
OA55 CA15 CA25 CA35 61.54(18)
OA44 CA15 CA25 CA35 -60.97(19)
OA25 CA25 CA35 OA35 60.8(2)
CA15 CA25 CA35 OA35 -175.82(15)
OA25 CA25 CA35 CA45 179.91(14)
CA15 CA25 CA35 CA45 -56.72(19)
OA35 CA35 CA45 OA45 -69.32(18)
CA25 CA35 CA45 OA45 170.86(14)
OA35 CA35 CA45 CA55 171.14(14)
CA25 CA35 CA45 CA55 51.32(19)
CA35 CA45 OA45 CA16 128.80(17)
CA55 CA45 OA45 CA16 -109.35(18)
OA45 CA45 CA55 OA55 -166.81(14)
CA35 CA45 CA55 OA55 -48.55(19)
OA45 CA45 CA55 CA65 74.18(18)
CA35 CA45 CA55 CA65 -167.56(14)
OA44 CA15 OA55 CA55 59.27(19)
CA25 CA15 OA55 CA55 -60.62(18)
CA65 CA55 OA55 CA15 176.10(14)
CA45 CA55 OA55 CA15 53.65(19)
OA55 CA55 CA65 OA65 -66.1(2)
CA45 CA55 CA65 OA65 56.1(2)
CA45 OA45 CA16 OA56 116.98(17)
CA45 OA45 CA16 CA26 -122.29(16)
OA56 CA16 CA26 OA26 179.78(17)
OA45 CA16 CA26 OA26 59.0(2)
OA56 CA16 CA26 CA36 57.3(2)
OA45 CA16 CA26 CA36 -63.5(2)
OA26 CA26 CA36 OA36 61.8(2)
CA16 CA26 CA36 OA36 -175.77(17)
OA26 CA26 CA36 CA46 -178.06(17)
CA16 CA26 CA36 CA46 -55.7(2)
OA36 CA36 CA46 OA46 -63.0(2)
CA26 CA36 CA46 OA46 176.06(16)
OA36 CA36 CA46 CA56 176.85(18)
CA26 CA36 CA46 CA56 55.9(2)
CA36 CA46 OA46 CA17 124.18(18)
CA56 CA46 OA46 CA17 -115.32(19)
OA46 CA46 CA56 OA56 -176.11(16)
CA36 CA46 CA56 OA56 -56.6(2)
OA46 CA46 CA56 CA66 65.0(3)
CA36 CA46 CA56 CA66 -175.6(2)
OA45 CA16 OA56 CA56 59.0(2)
CA26 CA16 OA56 CA56 -60.2(2)
CA66 CA56 OA56 CA16 -178.4(2)
CA46 CA56 OA56 CA16 59.7(2)
OA56 CA56 CA66 OA66 -78.6(3)
CA46 CA56 CA66 OA66 41.6(3)
OA56 CA56 CA66 OA66 63.4(4)
CA46 CA56 CA66 OA66 -176.4(4)
CA46 OA46 CA17 OA57 111.33(18)
CA46 OA46 CA17 CA27 -127.11(17)
OA57 CA17 CA27 OA27 -175.06(16)
OA46 CA17 CA27 OA27 62.8(2)
OA57 CA17 CA27 CA37 60.5(2)
OA46 CA17 CA27 CA37 -61.66(18)
OA27 CA27 CA37 OA37 57.9(2)
CA17 CA27 CA37 OA37 -178.00(15)
OA27 CA27 CA37 CA47 178.40(15)
CA17 CA27 CA37 CA47 -57.49(19)
OA37 CA37 CA47 OA47 -66.7(2)
CA27 CA37 CA47 OA47 174.09(15)
OA37 CA37 CA47 CA57 173.46(17)
CA27 CA37 CA47 CA57 54.2(2)
OA51 CA11 OA47 CA47 115.63(19)
CA21 CA11 OA47 CA47 -123.08(18)
CA37 CA47 OA47 CA11 124.20(17)
CA57 CA47 OA47 CA11 -114.30(17)
OA47 CA47 CA57 OA57 -170.87(14)
CA37 CA47 CA57 OA57 -51.9(2)
OA47 CA47 CA57 CA67 70.4(2)
CA37 CA47 CA57 CA67 -170.67(18)
OA46 CA17 OA57 CA57 60.4(2)
CA27 CA17 OA57 CA57 -59.6(2)
CA67 CA57 OA57 CA17 177.21(15)
CA47 CA57 OA57 CA17 54.9(2)
OA57 CA57 CA67 OA67 -64.3(2)
CA47 CA57 CA67 OA67 57.2(2)
OB51 CB11 CB21 OB21 -179.90(16)
OB47 CB11 CB21 OB21 58.6(2)
OB51 CB11 CB21 CB31 58.9(2)
OB47 CB11 CB21 CB31 -62.58(19)
OB21 CB21 CB31 OB31 62.9(2)
CB11 CB21 CB31 OB31 -176.95(16)
OB21 CB21 CB31 CB41 -178.49(17)
CB11 CB21 CB31 CB41 -58.4(2)
OB31 CB31 CB41 OB41 -63.1(2)
CB21 CB31 CB41 OB41 176.25(16)
OB31 CB31 CB41 CB51 177.10(16)
CB21 CB31 CB41 CB51 56.5(2)
CB31 CB41 OB41 CB12 128.98(17)
CB51 CB41 OB41 CB12 -111.02(18)
OB41 CB41 CB51 OB51 -173.19(15)
CB31 CB41 CB51 OB51 -54.5(2)
OB41 CB41 CB51 CB61 69.3(2)
CB31 CB41 CB51 CB61 -171.99(16)
OB47 CB11 OB51 CB51 61.6(2)
CB21 CB11 OB51 CB51 -58.2(2)
CB61 CB51 OB51 CB11 178.23(18)
CB41 CB51 OB51 CB11 56.3(2)
OB51 CB51 CB61 OB61 -58.1(2)
CB41 CB51 CB61 OB61 62.6(2)
CB41 OB41 CB12 OB52 113.74(17)
CB41 OB41 CB12 CB22 -124.70(16)
OB52 CB12 CB22 OB22 -177.42(16)
OB41 CB12 CB22 OB22 60.8(2)
OB52 CB12 CB22 CB32 57.6(2)
OB41 CB12 CB22 CB32 -64.21(18)
OB22 CB22 CB32 OB32 58.6(2)
CB12 CB22 CB32 OB32 -177.05(15)
OB22 CB22 CB32 CB42 179.17(16)
CB12 CB22 CB32 CB42 -56.5(2)
OB32 CB32 CB42 OB42 -65.3(2)
CB22 CB32 CB42 OB42 175.01(16)
OB32 CB32 CB42 CB52 175.62(17)
CB22 CB32 CB42 CB52 56.0(2)
CB32 CB42 OB42 CB13 126.56(17)
CB52 CB42 OB42 CB13 -113.17(18)
OB42 CB42 CB52 OB52 -173.81(14)
CB32 CB42 CB52 OB52 -55.2(2)
OB42 CB42 CB52 CB62 68.3(2)
CB32 CB42 CB52 CB62 -173.13(17)
OB41 CB12 OB52 CB52 61.6(2)
CB22 CB12 OB52 CB52 -58.2(2)
CB62 CB52 OB52 CB12 177.60(17)
CB42 CB52 OB52 CB12 56.9(2)
OB52 CB52 CB62 OB62 -62.4(2)
CB42 CB52 CB62 OB62 57.9(2)
CB42 OB42 CB13 OB53 113.47(18)
CB42 OB42 CB13 CB23 -126.10(17)
OB53 CB13 CB23 OB23 -177.50(16)
OB42 CB13 CB23 OB23 61.2(2)
OB53 CB13 CB23 CB33 61.03(19)
OB42 CB13 CB23 CB33 -60.26(19)
OB23 CB23 CB33 OB33 60.69(19)
CB13 CB23 CB33 OB33 -177.95(14)
OB23 CB23 CB33 CB43 -179.49(14)
CB13 CB23 CB33 CB43 -58.12(18)
OB33 CB33 CB43 OB43 -65.91(19)
CB23 CB33 CB43 OB43 173.47(14)
OB33 CB33 CB43 CB53 174.93(15)
CB23 CB33 CB43 CB53 54.31(19)
CB33 CB43 OB43 CB14 129.46(16)
CB53 CB43 OB43 CB14 -110.24(17)
OB43 CB43 CB53 OB53 -170.08(14)
CB33 CB43 CB53 OB53 -51.86(19)
OB43 CB43 CB53 CB63 70.68(18)
CB33 CB43 CB53 CB63 -171.10(15)
OB42 CB13 OB53 CB53 57.68(19)
CB23 CB13 OB53 CB53 -60.66(19)
CB63 CB53 OB53 CB13 178.53(14)
CB43 CB53 OB53 CB13 55.76(19)
OB53 CB53 CB63 OB63 -67.0(2)
CB43 CB53 CB63 OB63 54.9(2)
CB43 OB43 CB14 OB54 116.05(17)
CB43 OB43 CB14 CB24 -122.55(16)
OB54 CB14 CB24 OB24 -178.36(15)
OB43 CB14 CB24 OB24 59.71(19)
OB54 CB14 CB24 CB34 57.8(2)
OB43 CB14 CB24 CB34 -64.1(2)
OB24 CB24 CB34 OB34 60.1(2)
CB14 CB24 CB34 OB34 -177.01(17)
OB24 CB24 CB34 CB44 -179.41(16)
CB14 CB24 CB34 CB44 -56.5(2)
OB34 CB34 CB44 OB44 -63.9(2)
CB24 CB34 CB44 OB44 176.82(15)
OB34 CB34 CB44 CB54 175.77(17)
CB24 CB34 CB44 CB54 56.5(2)
CB34 CB44 OB44 CB15 123.65(17)
CB54 CB44 OB44 CB15 -115.56(18)
OB44 CB44 CB54 OB54 -175.76(17)
CB34 CB44 CB54 OB54 -56.5(2)
OB44 CB44 CB54 CB64 65.7(2)
CB34 CB44 CB54 CB64 -175.09(19)
OB43 CB14 OB54 CB54 60.7(2)
CB24 CB14 OB54 CB54 -59.3(2)
CB64 CB54 OB54 CB14 -179.8(2)
CB44 CB54 OB54 CB14 58.5(2)
OB54 CB54 CB64 OB64 -67.5(3)
CB44 CB54 CB64 OB64 52.9(3)
CB44 OB44 CB15 OB55 110.13(17)
CB44 OB44 CB15 CB25 -128.43(15)
OB55 CB15 CB25 OB25 -178.19(16)
OB44 CB15 CB25 OB25 59.9(2)
OB55 CB15 CB25 CB35 60.3(2)
OB44 CB15 CB25 CB35 -61.65(18)
OB25 CB25 CB35 OB35 63.54(19)
CB15 CB25 CB35 OB35 -175.50(14)
OB25 CB25 CB35 CB45 -177.49(15)
CB15 CB25 CB35 CB45 -56.52(19)
OB35 CB35 CB45 OB45 -65.8(2)
CB25 CB35 CB45 OB45 173.99(14)
OB35 CB35 CB45 CB55 174.05(16)
CB25 CB35 CB45 CB55 53.8(2)
CB35 CB45 OB45 CB16 131.11(17)
CB55 CB45 OB45 CB16 -107.36(19)
OB45 CB45 CB55 OB55 -171.22(14)
CB35 CB45 CB55 OB55 -52.6(2)
OB45 CB45 CB55 CB65 71.0(2)
CB35 CB45 CB55 CB65 -170.41(17)
OB44 CB15 OB55 CB55 59.01(19)
CB25 CB15 OB55 CB55 -60.9(2)
CB65 CB55 OB55 CB15 178.12(15)
CB45 CB55 OB55 CB15 56.4(2)
OB55 CB55 CB65 OB65 -65.1(2)
CB45 CB55 CB65 OB65 55.4(2)
CB45 OB45 CB16 OB56 116.11(19)
CB45 OB45 CB16 CB26 -123.33(18)
OB56 CB16 CB26 OB26 -178.33(18)
OB45 CB16 CB26 OB26 60.7(2)
OB56 CB16 CB26 CB36 57.7(2)
OB45 CB16 CB26 CB36 -63.2(2)
OB26 CB26 CB36 OB36 58.9(2)
CB16 CB26 CB36 OB36 -178.46(16)
OB26 CB26 CB36 CB46 -179.18(15)
CB16 CB26 CB36 CB46 -56.6(2)
OB36 CB36 CB46 OB46 -63.8(2)
CB26 CB36 CB46 OB46 175.78(15)
OB36 CB36 CB46 CB56 176.64(19)
CB26 CB36 CB46 CB56 56.2(2)
CB36 CB46 OB46 CB17 121.48(17)
CB56 CB46 OB46 CB17 -118.84(18)
OB46 CB46 CB56 OB56 -174.68(16)
CB36 CB46 CB56 OB56 -56.1(2)
OB46 CB46 CB56 CB66 67.6(3)
CB36 CB46 CB56 CB66 -173.8(2)
OB45 CB16 OB56 CB56 59.2(2)
CB26 CB16 OB56 CB56 -59.7(2)
CB66 CB56 OB56 CB16 179.4(2)
CB46 CB56 OB56 CB16 59.0(2)
OB56 CB56 CB66 OB66 63.7(4)
CB46 CB56 CB66 OB66 -176.6(3)
CB46 OB46 CB17 OB57 110.65(19)
CB46 OB46 CB17 CB27 -127.73(18)
OB57 CB17 CB27 OB27 -177.94(14)
OB46 CB17 CB27 OB27 59.90(19)
OB57 CB17 CB27 CB37 60.58(19)
OB46 CB17 CB27 CB37 -61.6(2)
OB27 CB27 CB37 OB37 61.3(2)
CB17 CB27 CB37 OB37 -177.68(16)
OB27 CB27 CB37 CB47 -177.79(16)
CB17 CB27 CB37 CB47 -56.7(2)
OB37 CB37 CB47 OB47 -68.34(19)
CB27 CB37 CB47 OB47 172.97(16)
OB37 CB37 CB47 CB57 172.61(14)
CB27 CB37 CB47 CB57 53.9(2)
OB51 CB11 OB47 CB47 116.69(17)
CB21 CB11 OB47 CB47 -122.24(17)
CB37 CB47 OB47 CB11 127.30(17)
CB57 CB47 OB47 CB11 -111.99(18)
OB47 CB47 CB57 OB57 -170.80(15)
CB37 CB47 CB57 OB57 -52.9(2)
OB47 CB47 CB57 CB67 69.65(19)
CB37 CB47 CB57 CB67 -172.42(14)
OB46 CB17 OB57 CB57 59.0(2)
CB27 CB17 OB57 CB57 -61.03(19)
CB67 CB57 OB57 CB17 179.51(16)
CB47 CB57 OB57 CB17 56.6(2)
OB57 CB57 CB67 OB67 -66.3(2)
CB47 CB57 CB67 OB67 55.3(2)
OW7 O66A OW8 O66A -143(9)
OE31 O66B CE31 CE32 81(3)
CE32 CE31 OE31 O66B -109(3)
O2 C1 C2 C3 -172.5
O1 C1 C2 C3 16.2
C1 C2 C3 C4 110.7
C2 C3 C4 C5 167.9
C3 C4 C5 C6 -46.6
C4 C5 C6 C7 115.0
C5 C6 C7 C8 149.6
C6 C7 C8 C9 -20.7
C7 C8 C9 C10 -168.7
C8 C9 C10 C11 -98.4
C9 C10 C11 C12 -151.8
C10 C11 C12 O3 -114.1
C10 C11 C12 O4 63.7
O1 C1 C2 C3 24.4
O2 C1 C2 C3 -157.8
C1 C2 C3 C4 149.8
C2 C3 C4 C5 109.6
C3 C4 C5 C6 -169.3
C4 C5 C6 C7 159.5
C5 C6 C7 C8 -83.8
C6 C7 C8 C9 -113.8
C7 C8 C9 C10 -69.4
C8 C9 C10 C11 -65.4
C9 C10 C11 C12 169.2
C10 C11 C12 O3 -175.4
C10 C11 C12 O4 3.2
